data_4067758
loop_
_publ_author_name
'Snead, David R.'
'Inagaki, Sebastien'
'Abboud, Khalil A.'
'Hong, Sukwon'

_publ_section_title
;
 Bis(2-alkylpyrrolidin-1-yl)methylidenes as Chiral Acyclic Diaminocarbene
 Ligands
;
_journal_issue 7
_journal_name_full Organometallics
_journal_page_first 1729
_journal_paper_doi 10.1021/om901112n
_journal_volume 29
_journal_year 2010
_chemical_formula_sum 'C35 H36 N2 O'
_chemical_formula_weight 500.66
_space_group_IT_number 4
_symmetry_cell_setting monoclinic
_symmetry_space_group_name_Hall 'P 2yb'
_symmetry_space_group_name_H-M 'P 1 21 1'
_atom_sites_solution_hydrogens geom
_atom_sites_solution_primary direct
_atom_sites_solution_secondary difmap
_audit_creation_method SHELXL-97
_cell_angle_alpha 90.00
_cell_angle_beta 90.539(1)
_cell_angle_gamma 90.00
_cell_formula_units_Z 14
_cell_length_a 16.0406(14)
_cell_length_b 10.8168(9)
_cell_length_c 56.512(5)
_cell_measurement_reflns_used 77
_cell_measurement_temperature 173(2)
_cell_measurement_theta_max 28.0
_cell_measurement_theta_min 2.0
_cell_volume 9804.8(15)
_computing_cell_refinement 'Bruker SMART v5.624 & SAINT 6.36a (Bruker 1998)'
_computing_data_collection 'Bruker SMART v5.624 (Bruker 1998)'
_computing_data_reduction 'Bruker SHELXTL v6.14 (Bruker 2000)'
_computing_molecular_graphics 'Bruker SHELXTL v6.14'
_computing_publication_material 'Bruker SHELXTL v6.14'
_computing_structure_refinement 'Bruker SHELXTL v6.14'
_computing_structure_solution 'Bruker SHELXTL v6.14'
_diffrn_ambient_temperature 173(2)
_diffrn_measured_fraction_theta_full 0.947
_diffrn_measured_fraction_theta_max 0.947
_diffrn_measurement_device_type 'SMART CCD area detector'
_diffrn_measurement_method '\w scans'
_diffrn_radiation_monochromator graphite
_diffrn_radiation_source 'fine-focus sealed tube'
_diffrn_radiation_type MoK\a
_diffrn_radiation_wavelength 0.71073
_diffrn_reflns_av_R_equivalents 0.0496
_diffrn_reflns_av_sigmaI/netI 0.1290
_diffrn_reflns_limit_h_max 19
_diffrn_reflns_limit_h_min -9
_diffrn_reflns_limit_k_max 12
_diffrn_reflns_limit_k_min -12
_diffrn_reflns_limit_l_max 64
_diffrn_reflns_limit_l_min -67
_diffrn_reflns_number 40889
_diffrn_reflns_theta_full 25.00
_diffrn_reflns_theta_max 25.00
_diffrn_reflns_theta_min 1.08
_diffrn_standards_decay_% 1
_diffrn_standards_number 0
_exptl_absorpt_coefficient_mu 0.071
_exptl_absorpt_correction_type none
_exptl_crystal_colour colourless
_exptl_crystal_density_diffrn 1.187
_exptl_crystal_density_method 'not measured'
_exptl_crystal_description plates
_exptl_crystal_F_000 3752
_exptl_crystal_size_max 0.19
_exptl_crystal_size_mid 0.11
_exptl_crystal_size_min 0.05
_refine_diff_density_max 0.151
_refine_diff_density_min -0.185
_refine_diff_density_rms 0.035
_refine_ls_abs_structure_details 'Flack H D (1983), Acta Cryst. A39, 876-881'
_refine_ls_abs_structure_Flack 0.8(10)
_refine_ls_extinction_method none
_refine_ls_goodness_of_fit_ref 0.841
_refine_ls_hydrogen_treatment constr
_refine_ls_matrix_type full
_refine_ls_number_parameters 2413
_refine_ls_number_reflns 28710
_refine_ls_number_restraints 1
_refine_ls_restrained_S_all 0.841
_refine_ls_R_factor_all 0.1757
_refine_ls_R_factor_gt 0.0555
_refine_ls_shift/su_max 0.001
_refine_ls_shift/su_mean 0.000
_refine_ls_structure_factor_coef Fsqd
_refine_ls_weighting_details 'calc w=1/[\s^2^(Fo^2^)+(0.0269P)^2^] where P=(Fo^2^+2Fc^2^)/3'
_refine_ls_weighting_scheme calc
_refine_ls_wR_factor_gt 0.0884
_refine_ls_wR_factor_ref 0.1230
_reflns_number_gt 10696
_reflns_number_total 28710
_reflns_threshold_expression I>2\s(I)
_cod_data_source_file om901112n_si_002.cif
_cod_data_source_block 1c
_cod_original_cell_volume 9804.9(14)
_cod_original_sg_symbol_H-M P21
_cod_database_code 4067758

loop_
_symmetry_equiv_pos_as_xyz
'x, y, z'
'-x, y+1/2, -z'

loop_
_atom_site_label
_atom_site_type_symbol
_atom_site_fract_x
_atom_site_fract_y
_atom_site_fract_z
_atom_site_U_iso_or_equiv
_atom_site_adp_type
_atom_site_occupancy
_atom_site_symmetry_multiplicity
_atom_site_calc_flag
_atom_site_refinement_flags
_atom_site_disorder_assembly
_atom_site_disorder_group
O1A O 0.8232(3) -0.0846(3) 0.02728(7) 0.0437(13) Uani 1 1 d . . .
N1A N 0.8247(3) 0.0889(4) 0.05075(8) 0.0374(14) Uani 1 1 d . . .
N2A N 0.7776(3) 0.1022(4) 0.01241(8) 0.0358(14) Uani 1 1 d . B .
C1A C 0.8090(4) 0.0273(6) 0.02997(10) 0.0352(16) Uani 1 1 d . . .
C2A C 0.7651(4) 0.1793(6) 0.06021(12) 0.055(2) Uani 1 1 d . . .
H2AA H 0.7091 0.1668 0.0531 0.067 Uiso 1 1 calc R . .
H2AB H 0.7836 0.2648 0.0568 0.067 Uiso 1 1 calc R . .
C3A C 0.7635(5) 0.1558(7) 0.08690(12) 0.075(3) Uani 1 1 d . . .
H3AA H 0.7900 0.2250 0.0956 0.090 Uiso 1 1 calc R . .
H3AB H 0.7055 0.1464 0.0924 0.090 Uiso 1 1 calc R . .
C4A C 0.8122(4) 0.0367(6) 0.09066(11) 0.0522(19) Uani 1 1 d . . .
H4AA H 0.7748 -0.0360 0.0902 0.063 Uiso 1 1 calc R . .
H4AB H 0.8427 0.0380 0.1060 0.063 Uiso 1 1 calc R . .
C5A C 0.8728(4) 0.0343(5) 0.06993(10) 0.0352(16) Uani 1 1 d . . .
H5AA H 0.8882 -0.0528 0.0660 0.042 Uiso 1 1 calc R . .
C6A C 0.9525(4) 0.1121(5) 0.07487(10) 0.0338(17) Uani 1 1 d . . .
H6AA H 0.9330 0.1939 0.0809 0.041 Uiso 1 1 calc R . .
C7A C 1.0054(4) 0.0548(5) 0.09464(11) 0.0364(17) Uani 1 1 d . . .
C8A C 1.0604(4) -0.0406(5) 0.09017(11) 0.0414(18) Uani 1 1 d . . .
H8AA H 1.0659 -0.0713 0.0745 0.050 Uiso 1 1 calc R . .
C9A C 1.1073(4) -0.0913(5) 0.10820(13) 0.052(2) Uani 1 1 d . . .
H9AA H 1.1450 -0.1567 0.1049 0.062 Uiso 1 1 calc R . .
C10A C 1.0997(5) -0.0475(6) 0.13118(13) 0.056(2) Uani 1 1 d . . .
H10A H 1.1319 -0.0829 0.1437 0.068 Uiso 1 1 calc R . .
C11A C 1.0458(5) 0.0466(6) 0.13566(12) 0.057(2) Uani 1 1 d . . .
H11A H 1.0405 0.0772 0.1513 0.068 Uiso 1 1 calc R . .
C12A C 0.9987(4) 0.0981(6) 0.11757(11) 0.0442(18) Uani 1 1 d . . .
H12A H 0.9613 0.1639 0.1209 0.053 Uiso 1 1 calc R . .
C13A C 1.0013(4) 0.1387(6) 0.05262(11) 0.0379(18) Uani 1 1 d . . .
C14A C 1.0380(4) 0.2531(6) 0.05019(11) 0.0500(19) Uani 1 1 d . . .
H14A H 1.0330 0.3129 0.0624 0.060 Uiso 1 1 calc R . .
C15A C 1.0828(5) 0.2813(7) 0.02967(14) 0.073(3) Uani 1 1 d . . .
H15A H 1.1082 0.3602 0.0282 0.087 Uiso 1 1 calc R . .
C16A C 1.0905(5) 0.1963(8) 0.01173(14) 0.081(3) Uani 1 1 d . . .
H16A H 1.1196 0.2167 -0.0023 0.097 Uiso 1 1 calc R . .
C17A C 1.0555(4) 0.0818(7) 0.01442(12) 0.063(2) Uani 1 1 d . . .
H17A H 1.0620 0.0216 0.0023 0.075 Uiso 1 1 calc R . .
C18A C 1.0108(4) 0.0523(6) 0.03452(11) 0.0490(19) Uani 1 1 d . . .
H18A H 0.9865 -0.0273 0.0360 0.059 Uiso 1 1 calc R . .
C19A C 0.8095(4) 0.2276(5) 0.00875(11) 0.054(2) Uani 1 1 d . . .
H19A H 0.7760 0.2885 0.0176 0.065 Uiso 0.50 1 calc PR A 1
H19B H 0.8683 0.2338 0.0141 0.065 Uiso 0.50 1 calc PR A 1
H19C H 0.8507 0.2511 0.0211 0.065 Uiso 0.50 1 calc PR A 2
H19D H 0.7639 0.2893 0.0083 0.065 Uiso 0.50 1 calc PR A 2
C20A C 0.8024(8) 0.2490(12) -0.0165(3) 0.030(4) Uani 0.50 1 d P B 1
H20A H 0.8511 0.2964 -0.0221 0.036 Uiso 0.50 1 calc PR B 1
H20B H 0.7512 0.2969 -0.0201 0.036 Uiso 0.50 1 calc PR B 1
C20X C 0.8527(10) 0.2111(16) -0.0169(3) 0.066(5) Uani 0.50 1 d P B 2
H20C H 0.8538 0.2904 -0.0256 0.079 Uiso 0.50 1 calc PR B 2
H20D H 0.9102 0.1791 -0.0153 0.079 Uiso 0.50 1 calc PR B 2
C21A C 0.7986(4) 0.1216(5) -0.02867(11) 0.0482(19) Uani 1 1 d . . .
H21C H 0.7689 0.1256 -0.0441 0.058 Uiso 0.50 1 calc PR B 1
H21D H 0.8548 0.0861 -0.0309 0.058 Uiso 0.50 1 calc PR B 1
H21A H 0.8326 0.0637 -0.0381 0.058 Uiso 0.50 1 calc PR B 2
H21B H 0.7598 0.1650 -0.0396 0.058 Uiso 0.50 1 calc PR B 2
C22A C 0.7486(4) 0.0493(5) -0.01015(10) 0.0369(17) Uani 1 1 d . B .
H22A H 0.7621 -0.0409 -0.0109 0.044 Uiso 1 1 calc R . .
C23A C 0.6535(4) 0.0704(5) -0.01267(9) 0.0313(15) Uani 1 1 d . . .
H23A H 0.6448 0.1619 -0.0121 0.038 Uiso 1 1 calc R B .
C24A C 0.6195(4) 0.0273(5) -0.03653(10) 0.0366(17) Uani 1 1 d . B .
C25A C 0.6300(4) -0.0923(5) -0.04498(11) 0.049(2) Uani 1 1 d . . .
H25A H 0.6589 -0.1514 -0.0356 0.058 Uiso 1 1 calc R B .
C26A C 0.5987(4) -0.1262(7) -0.06689(12) 0.064(2) Uani 1 1 d . B .
H26A H 0.6082 -0.2074 -0.0727 0.076 Uiso 1 1 calc R . .
C27A C 0.5539(5) -0.0437(8) -0.08039(13) 0.074(3) Uani 1 1 d . . .
H27A H 0.5300 -0.0684 -0.0951 0.088 Uiso 1 1 calc R B .
C28A C 0.5442(5) 0.0748(7) -0.07232(13) 0.068(2) Uani 1 1 d . B .
H28A H 0.5161 0.1341 -0.0819 0.082 Uiso 1 1 calc R . .
C29A C 0.5746(4) 0.1082(6) -0.05062(11) 0.052(2) Uani 1 1 d . . .
H29A H 0.5645 0.1896 -0.0450 0.062 Uiso 1 1 calc R B .
C30A C 0.6057(4) 0.0170(5) 0.00816(10) 0.0358(16) Uani 1 1 d . B .
C31A C 0.6167(4) -0.1016(6) 0.01617(11) 0.0498(19) Uani 1 1 d . . .
H31A H 0.6544 -0.1546 0.0082 0.060 Uiso 1 1 calc R B .
C32A C 0.5741(4) -0.1455(7) 0.03554(12) 0.059(2) Uani 1 1 d . B .
H32A H 0.5823 -0.2282 0.0407 0.071 Uiso 1 1 calc R . .
C33A C 0.5197(5) -0.0696(7) 0.04738(12) 0.063(2) Uani 1 1 d . . .
H33A H 0.4911 -0.0990 0.0609 0.075 Uiso 1 1 calc R B .
C34A C 0.5075(4) 0.0469(7) 0.03960(12) 0.058(2) Uani 1 1 d . B .
H34A H 0.4700 0.0996 0.0477 0.070 Uiso 1 1 calc R . .
C35A C 0.5487(4) 0.0908(6) 0.01996(11) 0.0484(19) Uani 1 1 d . . .
H35A H 0.5380 0.1723 0.0145 0.058 Uiso 1 1 calc R B .
O1B O 0.8869(3) 0.4149(3) 0.11525(7) 0.0444(12) Uani 1 1 d . . .
N1B N 0.9340(3) 0.6003(4) 0.13044(8) 0.0342(13) Uani 1 1 d . . .
N2B N 0.8865(3) 0.5894(4) 0.09195(8) 0.0347(13) Uani 1 1 d . . .
C1B C 0.9012(4) 0.5274(6) 0.11270(11) 0.0393(17) Uani 1 1 d . . .
C2B C 0.9041(4) 0.7276(5) 0.13405(11) 0.0499(19) Uani 1 1 d . . .
H2BA H 0.8497 0.7407 0.1260 0.060 Uiso 1 1 calc R . .
H2BB H 0.9447 0.7884 0.1280 0.060 Uiso 1 1 calc R . .
C3B C 0.8960(6) 0.7385(7) 0.15994(12) 0.119(4) Uani 1 1 d . . .
H3BA H 0.8390 0.7667 0.1638 0.143 Uiso 1 1 calc R . .
H3BB H 0.9361 0.8005 0.1661 0.143 Uiso 1 1 calc R . .
C4B C 0.9123(4) 0.6173(6) 0.17124(10) 0.053(2) Uani 1 1 d . . .
H4BA H 0.8596 0.5740 0.1748 0.063 Uiso 1 1 calc R . .
H4BB H 0.9451 0.6273 0.1860 0.063 Uiso 1 1 calc R . .
C5B C 0.9620(4) 0.5472(5) 0.15265(10) 0.0372(17) Uani 1 1 d . . .
H5BA H 0.9480 0.4572 0.1532 0.045 Uiso 1 1 calc R . .
C6B C 1.0575(4) 0.5658(5) 0.15573(10) 0.0367(16) Uani 1 1 d . . .
H6BA H 1.0663 0.6573 0.1561 0.044 Uiso 1 1 calc R . .
C7B C 1.0910(4) 0.5175(5) 0.17932(11) 0.0379(17) Uani 1 1 d . . .
C8B C 1.1346(4) 0.5960(6) 0.19382(10) 0.0458(18) Uani 1 1 d . . .
H8BA H 1.1430 0.6795 0.1892 0.055 Uiso 1 1 calc R . .
C9B C 1.1671(4) 0.5540(7) 0.21538(12) 0.065(2) Uani 1 1 d . . .
H9BA H 1.1976 0.6088 0.2253 0.078 Uiso 1 1 calc R . .
C10B C 1.1551(5) 0.4357(7) 0.22206(12) 0.064(2) Uani 1 1 d . . .
H10B H 1.1768 0.4075 0.2368 0.077 Uiso 1 1 calc R . .
C11B C 1.1112(4) 0.3551(6) 0.20748(11) 0.058(2) Uani 1 1 d . . .
H11B H 1.1032 0.2716 0.2122 0.069 Uiso 1 1 calc R . .
C12B C 1.0793(4) 0.3962(6) 0.18619(10) 0.0456(18) Uani 1 1 d . . .
H12B H 1.0492 0.3410 0.1762 0.055 Uiso 1 1 calc R . .
C13B C 1.1057(4) 0.5199(5) 0.13463(10) 0.0354(16) Uani 1 1 d . . .
C14B C 1.1626(4) 0.5949(6) 0.12337(11) 0.051(2) Uani 1 1 d . . .
H14B H 1.1729 0.6755 0.1294 0.061 Uiso 1 1 calc R . .
C15B C 1.2049(4) 0.5559(7) 0.10363(12) 0.061(2) Uani 1 1 d . . .
H15B H 1.2433 0.6096 0.0961 0.074 Uiso 1 1 calc R . .
C16B C 1.1913(5) 0.4387(7) 0.09480(12) 0.065(2) Uani 1 1 d . . .
H16B H 1.2198 0.4115 0.0811 0.077 Uiso 1 1 calc R . .
C17B C 1.1359(4) 0.3613(7) 0.10601(12) 0.059(2) Uani 1 1 d . . .
H17B H 1.1270 0.2798 0.1003 0.071 Uiso 1 1 calc R . .
C18B C 1.0935(4) 0.4025(6) 0.12557(11) 0.0503(19) Uani 1 1 d . . .
H18B H 1.0549 0.3488 0.1330 0.060 Uiso 1 1 calc R . .
C19B C 0.9469(4) 0.6775(6) 0.08265(11) 0.052(2) Uani 1 1 d . . .
H19E H 1.0025 0.6641 0.0900 0.062 Uiso 1 1 calc R . .
H19F H 0.9290 0.7634 0.0859 0.062 Uiso 1 1 calc R . .
C20B C 0.9496(5) 0.6538(7) 0.05614(12) 0.075(3) Uani 1 1 d . . .
H20E H 1.0079 0.6439 0.0508 0.090 Uiso 1 1 calc R . .
H20F H 0.9236 0.7229 0.0473 0.090 Uiso 1 1 calc R . .
C21B C 0.9003(4) 0.5341(6) 0.05236(10) 0.0490(19) Uani 1 1 d . . .
H21E H 0.9375 0.4611 0.0532 0.059 Uiso 1 1 calc R . .
H21F H 0.8714 0.5345 0.0368 0.059 Uiso 1 1 calc R . .
C22B C 0.8376(4) 0.5332(5) 0.07263(10) 0.0372(17) Uani 1 1 d . . .
H22B H 0.8210 0.4467 0.0767 0.045 Uiso 1 1 calc R . .
C23B C 0.7605(4) 0.6129(5) 0.06739(9) 0.0326(17) Uani 1 1 d . . .
H23B H 0.7813 0.6938 0.0612 0.039 Uiso 1 1 calc R . .
C24B C 0.7070(4) 0.5564(5) 0.04794(10) 0.0348(16) Uani 1 1 d . . .
C25B C 0.7144(4) 0.5977(6) 0.02467(11) 0.0467(19) Uani 1 1 d . . .
H25B H 0.7517 0.6632 0.0211 0.056 Uiso 1 1 calc R . .
C26B C 0.6671(4) 0.5432(6) 0.00654(11) 0.053(2) Uani 1 1 d . . .
H26B H 0.6727 0.5717 -0.0093 0.064 Uiso 1 1 calc R . .
C27B C 0.6124(4) 0.4483(6) 0.01152(13) 0.053(2) Uani 1 1 d . . .
H27B H 0.5806 0.4108 -0.0008 0.064 Uiso 1 1 calc R . .
C28B C 0.6043(4) 0.4090(6) 0.03443(13) 0.051(2) Uani 1 1 d . . .
H28B H 0.5657 0.3453 0.0380 0.062 Uiso 1 1 calc R . .
C29B C 0.6515(4) 0.4609(5) 0.05225(11) 0.0406(18) Uani 1 1 d . . .
H29B H 0.6460 0.4306 0.0679 0.049 Uiso 1 1 calc R . .
C30B C 0.7101(4) 0.6418(6) 0.08950(11) 0.0364(17) Uani 1 1 d . . .
C31B C 0.7002(4) 0.5588(6) 0.10791(10) 0.0482(19) Uani 1 1 d . . .
H31B H 0.7234 0.4783 0.1067 0.058 Uiso 1 1 calc R . .
C32B C 0.6569(5) 0.5913(7) 0.12806(12) 0.069(2) Uani 1 1 d . . .
H32B H 0.6517 0.5340 0.1407 0.083 Uiso 1 1 calc R . .
C33B C 0.6214(5) 0.7067(8) 0.12978(14) 0.075(3) Uani 1 1 d . . .
H33B H 0.5919 0.7293 0.1436 0.090 Uiso 1 1 calc R . .
C34B C 0.6285(5) 0.7893(7) 0.11146(15) 0.077(3) Uani 1 1 d . . .
H34B H 0.6031 0.8685 0.1124 0.093 Uiso 1 1 calc R . .
C35B C 0.6731(4) 0.7564(6) 0.09147(12) 0.0499(19) Uani 1 1 d . . .
H35B H 0.6783 0.8141 0.0789 0.060 Uiso 1 1 calc R . .
O1C O 0.5326(3) -0.0875(3) 0.17051(7) 0.0424(12) Uani 1 1 d . . .
N1C N 0.5340(3) 0.0862(4) 0.19425(8) 0.0365(13) Uani 1 1 d . . .
N2C N 0.4878(3) 0.0990(4) 0.15555(8) 0.0332(13) Uani 1 1 d . D .
C1C C 0.5190(4) 0.0238(6) 0.17328(11) 0.0386(17) Uani 1 1 d . . .
C2C C 0.4744(4) 0.1761(6) 0.20367(12) 0.061(2) Uani 1 1 d . . .
H2CA H 0.4184 0.1640 0.1965 0.073 Uiso 1 1 calc R . .
H2CB H 0.4930 0.2617 0.2005 0.073 Uiso 1 1 calc R . .
C3C C 0.4728(5) 0.1509(7) 0.23026(12) 0.075(2) Uani 1 1 d . . .
H3CA H 0.4986 0.2202 0.2391 0.090 Uiso 1 1 calc R . .
H3CB H 0.4147 0.1405 0.2357 0.090 Uiso 1 1 calc R . .
C4C C 0.5222(4) 0.0323(6) 0.23416(11) 0.053(2) Uani 1 1 d . . .
H4CA H 0.4852 -0.0409 0.2338 0.064 Uiso 1 1 calc R . .
H4CB H 0.5527 0.0345 0.2495 0.064 Uiso 1 1 calc R . .
C5C C 0.5826(4) 0.0299(5) 0.21351(10) 0.0362(16) Uani 1 1 d . . .
H5CA H 0.5977 -0.0572 0.2094 0.043 Uiso 1 1 calc R . .
C6C C 0.6623(4) 0.1078(5) 0.21791(10) 0.0315(16) Uani 1 1 d . . .
H6CA H 0.6431 0.1902 0.2237 0.038 Uiso 1 1 calc R . .
C7C C 0.7151(4) 0.0523(5) 0.23767(10) 0.0366(17) Uani 1 1 d . . .
C8C C 0.7710(4) -0.0427(5) 0.23330(11) 0.0433(18) Uani 1 1 d . . .
H8CA H 0.7770 -0.0724 0.2176 0.052 Uiso 1 1 calc R . .
C9C C 0.8183(4) -0.0952(6) 0.25123(12) 0.053(2) Uani 1 1 d . . .
H9CA H 0.8566 -0.1594 0.2477 0.064 Uiso 1 1 calc R . .
C10C C 0.8100(4) -0.0545(6) 0.27425(13) 0.056(2) Uani 1 1 d . . .
H10G H 0.8418 -0.0912 0.2867 0.067 Uiso 1 1 calc R . .
C11C C 0.7554(5) 0.0396(6) 0.27894(11) 0.057(2) Uani 1 1 d . . .
H11G H 0.7496 0.0676 0.2948 0.068 Uiso 1 1 calc R . .
C12C C 0.7081(4) 0.0952(6) 0.26095(11) 0.0486(19) Uani 1 1 d . . .
H12G H 0.6715 0.1616 0.2645 0.058 Uiso 1 1 calc R . .
C13C C 0.7120(4) 0.1326(5) 0.19558(11) 0.0346(16) Uani 1 1 d . . .
C14C C 0.7487(4) 0.2466(5) 0.19273(11) 0.0455(19) Uani 1 1 d . . .
H14G H 0.7443 0.3068 0.2049 0.055 Uiso 1 1 calc R . .
C15C C 0.7921(5) 0.2747(7) 0.17221(14) 0.067(2) Uani 1 1 d . . .
H15G H 0.8154 0.3547 0.1702 0.080 Uiso 1 1 calc R . .
C16C C 0.8015(5) 0.1869(8) 0.15492(13) 0.074(3) Uani 1 1 d . . .
H16G H 0.8330 0.2048 0.1412 0.088 Uiso 1 1 calc R . .
C17C C 0.7656(4) 0.0750(7) 0.15754(12) 0.062(2) Uani 1 1 d . . .
H17G H 0.7713 0.0150 0.1454 0.075 Uiso 1 1 calc R . .
C18C C 0.7204(4) 0.0456(6) 0.17764(11) 0.0448(18) Uani 1 1 d . . .
H18G H 0.6954 -0.0336 0.1791 0.054 Uiso 1 1 calc R . .
C19C C 0.5210(4) 0.2252(5) 0.15244(12) 0.054(2) Uani 1 1 d . . .
H19G H 0.4871 0.2865 0.1611 0.065 Uiso 0.50 1 calc PR C 3
H19H H 0.5796 0.2307 0.1580 0.065 Uiso 0.50 1 calc PR C 3
H19I H 0.5620 0.2469 0.1650 0.065 Uiso 0.50 1 calc PR C 4
H19J H 0.4760 0.2879 0.1520 0.065 Uiso 0.50 1 calc PR C 4
C20C C 0.5151(9) 0.2435(13) 0.1282(3) 0.047(4) Uani 0.50 1 d P D 3
H20G H 0.5649 0.2894 0.1228 0.057 Uiso 0.50 1 calc PR D 3
H20H H 0.4654 0.2947 0.1247 0.057 Uiso 0.50 1 calc PR D 3
C20Y C 0.5662(8) 0.2080(16) 0.1260(3) 0.056(5) Uani 0.50 1 d P D 4
H20I H 0.5693 0.2874 0.1173 0.068 Uiso 0.50 1 calc PR D 4
H20J H 0.6229 0.1724 0.1276 0.068 Uiso 0.50 1 calc PR D 4
C21C C 0.5086(4) 0.1217(6) 0.11446(11) 0.056(2) Uani 1 1 d . . .
H21G H 0.5640 0.0849 0.1114 0.067 Uiso 0.50 1 calc PR D 3
H21H H 0.4772 0.1313 0.0994 0.067 Uiso 0.50 1 calc PR D 3
H21I H 0.5403 0.0640 0.1044 0.067 Uiso 0.50 1 calc PR D 4
H21J H 0.4693 0.1682 0.1042 0.067 Uiso 0.50 1 calc PR D 4
C22C C 0.4593(4) 0.0477(5) 0.13300(10) 0.0357(16) Uani 1 1 d . D .
H22G H 0.4730 -0.0423 0.1320 0.043 Uiso 1 1 calc R . .
C23C C 0.3643(4) 0.0682(5) 0.13056(10) 0.0370(16) Uani 1 1 d . . .
H23G H 0.3551 0.1594 0.1317 0.044 Uiso 1 1 calc R D .
C24C C 0.3297(4) 0.0290(5) 0.10667(10) 0.0369(17) Uani 1 1 d . D .
C25C C 0.3427(4) -0.0868(6) 0.09706(12) 0.053(2) Uani 1 1 d . . .
H25G H 0.3746 -0.1458 0.1057 0.063 Uiso 1 1 calc R D .
C26C C 0.3102(4) -0.1186(8) 0.07520(12) 0.065(2) Uani 1 1 d . D .
H26G H 0.3186 -0.1995 0.0691 0.078 Uiso 1 1 calc R . .
C27C C 0.2658(5) -0.0333(8) 0.06226(14) 0.074(3) Uani 1 1 d . . .
H27G H 0.2449 -0.0544 0.0470 0.088 Uiso 1 1 calc R D .
C28C C 0.2516(4) 0.0832(8) 0.07137(13) 0.068(2) Uani 1 1 d . D .
H28G H 0.2193 0.1417 0.0627 0.082 Uiso 1 1 calc R . .
C29C C 0.2848(4) 0.1129(6) 0.09314(11) 0.052(2) Uani 1 1 d . . .
H29G H 0.2767 0.1941 0.0991 0.062 Uiso 1 1 calc R D .
C30C C 0.3172(4) 0.0097(6) 0.15116(10) 0.0373(16) Uani 1 1 d . D .
C31C C 0.3267(4) -0.1107(6) 0.15768(11) 0.0483(18) Uani 1 1 d . . .
H31G H 0.3631 -0.1625 0.1489 0.058 Uiso 1 1 calc R D .
C32C C 0.2841(4) -0.1593(6) 0.17695(12) 0.057(2) Uani 1 1 d . D .
H32G H 0.2910 -0.2439 0.1811 0.069 Uiso 1 1 calc R . .
C33C C 0.2330(4) -0.0861(6) 0.18978(12) 0.056(2) Uani 1 1 d . . .
H33G H 0.2054 -0.1186 0.2032 0.067 Uiso 1 1 calc R D .
C34C C 0.2209(4) 0.0347(6) 0.18339(11) 0.056(2) Uani 1 1 d . D .
H34G H 0.1838 0.0854 0.1921 0.067 Uiso 1 1 calc R . .
C35C C 0.2629(4) 0.0825(6) 0.16417(11) 0.0488(19) Uani 1 1 d . . .
H35G H 0.2545 0.1664 0.1598 0.059 Uiso 1 1 calc R D .
O1D O 0.5976(3) 0.4094(3) 0.25659(7) 0.0478(12) Uani 1 1 d . . .
N1D N 0.6462(3) 0.5912(4) 0.27242(8) 0.0355(13) Uani 1 1 d . . .
N2D N 0.5985(3) 0.5852(4) 0.23377(8) 0.0376(13) Uani 1 1 d . . .
C1D C 0.6132(4) 0.5202(6) 0.25439(10) 0.0344(16) Uani 1 1 d . . .
C2D C 0.6177(4) 0.7205(5) 0.27601(10) 0.0476(18) Uani 1 1 d . . .
H2DA H 0.5620 0.7337 0.2688 0.057 Uiso 1 1 calc R . .
H2DB H 0.6575 0.7800 0.2690 0.057 Uiso 1 1 calc R . .
C3D C 0.6146(4) 0.7346(6) 0.30269(11) 0.069(2) Uani 1 1 d . . .
H3DA H 0.6617 0.7861 0.3084 0.082 Uiso 1 1 calc R . .
H3DB H 0.5618 0.7744 0.3074 0.082 Uiso 1 1 calc R . .
C4D C 0.6206(4) 0.6067(5) 0.31291(10) 0.0508(19) Uani 1 1 d . . .
H4DA H 0.5645 0.5696 0.3147 0.061 Uiso 1 1 calc R . .
H4DB H 0.6490 0.6078 0.3285 0.061 Uiso 1 1 calc R . .
C5D C 0.6719(4) 0.5352(5) 0.29473(10) 0.0352(16) Uani 1 1 d . . .
H5DA H 0.6570 0.4455 0.2950 0.042 Uiso 1 1 calc R . .
C6D C 0.7673(4) 0.5521(5) 0.29813(9) 0.0341(15) Uani 1 1 d . . .
H6DA H 0.7770 0.6431 0.2998 0.041 Uiso 1 1 calc R . .
C7D C 0.7990(4) 0.4933(5) 0.32095(10) 0.0370(16) Uani 1 1 d . . .
C8D C 0.8433(4) 0.5627(6) 0.33752(10) 0.0472(18) Uani 1 1 d . . .
H8DA H 0.8522 0.6481 0.3345 0.057 Uiso 1 1 calc R . .
C9D C 0.8752(4) 0.5124(7) 0.35827(12) 0.067(2) Uani 1 1 d . . .
H9DA H 0.9053 0.5623 0.3692 0.080 Uiso 1 1 calc R . .
C10D C 0.8624(5) 0.3880(8) 0.36275(12) 0.075(2) Uani 1 1 d . . .
H10C H 0.8844 0.3512 0.3767 0.090 Uiso 1 1 calc R . .
C11D C 0.8172(4) 0.3177(6) 0.34665(12) 0.063(2) Uani 1 1 d . . .
H11C H 0.8070 0.2330 0.3500 0.076 Uiso 1 1 calc R . .
C12D C 0.7865(4) 0.3676(6) 0.32579(11) 0.0516(18) Uani 1 1 d . . .
H12C H 0.7571 0.3170 0.3148 0.062 Uiso 1 1 calc R . .
C13D C 0.8157(4) 0.5117(5) 0.27675(10) 0.0343(16) Uani 1 1 d . . .
C14D C 0.8721(4) 0.5932(6) 0.26653(10) 0.0455(18) Uani 1 1 d . . .
H14C H 0.8813 0.6720 0.2735 0.055 Uiso 1 1 calc R . .
C15D C 0.9157(4) 0.5604(7) 0.24603(12) 0.063(2) Uani 1 1 d . . .
H15C H 0.9534 0.6170 0.2390 0.076 Uiso 1 1 calc R . .
C16D C 0.9032(5) 0.4456(8) 0.23625(13) 0.066(2) Uani 1 1 d . . .
H16C H 0.9325 0.4226 0.2224 0.079 Uiso 1 1 calc R . .
C17D C 0.8490(4) 0.3648(8) 0.24628(12) 0.063(2) Uani 1 1 d . . .
H17C H 0.8412 0.2854 0.2394 0.076 Uiso 1 1 calc R . .
C18D C 0.8055(4) 0.3967(6) 0.26614(10) 0.0475(18) Uani 1 1 d . . .
H18C H 0.7677 0.3391 0.2728 0.057 Uiso 1 1 calc R . .
C19D C 0.6595(4) 0.6743(6) 0.22442(11) 0.052(2) Uani 1 1 d . . .
H19K H 0.7148 0.6617 0.2320 0.062 Uiso 1 1 calc R . .
H19L H 0.6412 0.7602 0.2275 0.062 Uiso 1 1 calc R . .
C20D C 0.6638(4) 0.6502(7) 0.19815(11) 0.069(2) Uani 1 1 d . . .
H20K H 0.7224 0.6392 0.1932 0.083 Uiso 1 1 calc R . .
H20L H 0.6391 0.7197 0.1891 0.083 Uiso 1 1 calc R . .
C21D C 0.6137(4) 0.5310(6) 0.19401(11) 0.059(2) Uani 1 1 d . . .
H21K H 0.5850 0.5326 0.1784 0.071 Uiso 1 1 calc R . .
H21L H 0.6502 0.4573 0.1948 0.071 Uiso 1 1 calc R . .
C22D C 0.5515(4) 0.5313(5) 0.21402(10) 0.0372(16) Uani 1 1 d . . .
H22C H 0.5342 0.4449 0.2179 0.045 Uiso 1 1 calc R . .
C23D C 0.4738(4) 0.6120(5) 0.20854(10) 0.0335(17) Uani 1 1 d . . .
H23C H 0.4946 0.6924 0.2022 0.040 Uiso 1 1 calc R . .
C24D C 0.4208(4) 0.5528(5) 0.18906(10) 0.0354(16) Uani 1 1 d . . .
C25D C 0.4290(4) 0.5923(6) 0.16562(11) 0.0454(18) Uani 1 1 d . . .
H25C H 0.4676 0.6559 0.1619 0.055 Uiso 1 1 calc R . .
C26D C 0.3810(5) 0.5391(6) 0.14771(12) 0.055(2) Uani 1 1 d . . .
H26C H 0.3873 0.5666 0.1319 0.066 Uiso 1 1 calc R . .
C27D C 0.3251(5) 0.4481(6) 0.15263(13) 0.055(2) Uani 1 1 d . . .
H27C H 0.2926 0.4118 0.1403 0.066 Uiso 1 1 calc R . .
C28D C 0.3164(4) 0.4096(5) 0.17566(12) 0.054(2) Uani 1 1 d . . .
H28C H 0.2775 0.3462 0.1792 0.065 Uiso 1 1 calc R . .
C29D C 0.3628(4) 0.4611(5) 0.19351(11) 0.0382(17) Uani 1 1 d . . .
H29C H 0.3551 0.4335 0.2093 0.046 Uiso 1 1 calc R . .
C30D C 0.4229(4) 0.6419(5) 0.23025(10) 0.0354(17) Uani 1 1 d . . .
C31D C 0.4137(4) 0.5578(6) 0.24898(11) 0.0498(19) Uani 1 1 d . . .
H31C H 0.4393 0.4787 0.2483 0.060 Uiso 1 1 calc R . .
C32D C 0.3672(5) 0.5911(7) 0.26838(13) 0.068(2) Uani 1 1 d . . .
H32C H 0.3600 0.5337 0.2809 0.081 Uiso 1 1 calc R . .
C33D C 0.3311(5) 0.7061(8) 0.26984(14) 0.081(3) Uani 1 1 d . . .
H33C H 0.3000 0.7281 0.2834 0.097 Uiso 1 1 calc R . .
C34D C 0.3399(5) 0.7885(7) 0.25180(14) 0.072(2) Uani 1 1 d . . .
H34C H 0.3148 0.8679 0.2528 0.087 Uiso 1 1 calc R . .
C35D C 0.3854(4) 0.7567(5) 0.23186(12) 0.0491(19) Uani 1 1 d . . .
H35C H 0.3909 0.8143 0.2193 0.059 Uiso 1 1 calc R . .
O1E O 0.3136(2) 0.3862(3) 0.39473(6) 0.0434(11) Uani 1 1 d . . .
N1E N 0.3610(3) 0.5666(4) 0.41118(8) 0.0318(12) Uani 1 1 d . . .
N2E N 0.3124(3) 0.5655(4) 0.37281(8) 0.0342(13) Uani 1 1 d . . .
C1E C 0.3288(4) 0.4980(6) 0.39290(11) 0.0358(16) Uani 1 1 d . . .
C2E C 0.3333(4) 0.6950(5) 0.41605(10) 0.0436(17) Uani 1 1 d . . .
H2EA H 0.2786 0.7113 0.4085 0.052 Uiso 1 1 calc R . .
H2EB H 0.3743 0.7553 0.4099 0.052 Uiso 1 1 calc R . .
C3E C 0.3270(4) 0.7053(5) 0.44282(10) 0.058(2) Uani 1 1 d . . .
H3EA H 0.2738 0.7447 0.4474 0.070 Uiso 1 1 calc R . .
H3EB H 0.3738 0.7545 0.4494 0.070 Uiso 1 1 calc R . .
C4E C 0.3310(4) 0.5700(5) 0.45180(10) 0.0475(17) Uani 1 1 d . . .
H4EA H 0.3565 0.5655 0.4678 0.057 Uiso 1 1 calc R . .
H4EB H 0.2749 0.5322 0.4522 0.057 Uiso 1 1 calc R . .
C5E C 0.3858(4) 0.5074(5) 0.43357(9) 0.0336(15) Uani 1 1 d . . .
H5EA H 0.3722 0.4173 0.4329 0.040 Uiso 1 1 calc R . .
C6E C 0.4789(4) 0.5240(5) 0.43903(9) 0.0319(15) Uani 1 1 d . . .
H6EA H 0.4873 0.6130 0.4432 0.038 Uiso 1 1 calc R . .
C7E C 0.5074(4) 0.4489(5) 0.46044(9) 0.0340(15) Uani 1 1 d . . .
C8E C 0.5477(3) 0.5066(6) 0.47889(10) 0.0452(17) Uani 1 1 d . . .
H8EA H 0.5566 0.5934 0.4785 0.054 Uiso 1 1 calc R . .
C9E C 0.5754(4) 0.4381(7) 0.49806(12) 0.061(2) Uani 1 1 d . . .
H9EA H 0.6053 0.4780 0.5105 0.074 Uiso 1 1 calc R . .
C10E C 0.5603(4) 0.3118(8) 0.49943(11) 0.069(2) Uani 1 1 d . . .
H10D H 0.5775 0.2658 0.5129 0.083 Uiso 1 1 calc R . .
C11E C 0.5202(4) 0.2552(6) 0.48097(11) 0.064(2) Uani 1 1 d . . .
H11D H 0.5109 0.1685 0.4816 0.076 Uiso 1 1 calc R . .
C12E C 0.4924(4) 0.3216(5) 0.46120(9) 0.0471(17) Uani 1 1 d . . .
H12D H 0.4641 0.2812 0.4486 0.057 Uiso 1 1 calc R . .
C13E C 0.5332(4) 0.4975(5) 0.41777(10) 0.0338(16) Uani 1 1 d . . .
C14E C 0.5931(4) 0.5828(6) 0.41131(11) 0.0488(17) Uani 1 1 d . . .
H14D H 0.6003 0.6562 0.4203 0.059 Uiso 1 1 calc R . .
C15E C 0.6431(4) 0.5617(7) 0.39156(12) 0.071(2) Uani 1 1 d . . .
H15D H 0.6837 0.6212 0.3872 0.085 Uiso 1 1 calc R . .
C16E C 0.6336(5) 0.4549(9) 0.37835(13) 0.078(3) Uani 1 1 d . . .
H16D H 0.6669 0.4410 0.3648 0.094 Uiso 1 1 calc R . .
C17E C 0.5763(5) 0.3704(8) 0.38504(12) 0.067(2) Uani 1 1 d . . .
H17D H 0.5708 0.2954 0.3764 0.081 Uiso 1 1 calc R . .
C18E C 0.5262(4) 0.3917(6) 0.40409(10) 0.0506(17) Uani 1 1 d . . .
H18D H 0.4853 0.3319 0.4081 0.061 Uiso 1 1 calc R . .
C19E C 0.3740(4) 0.6560(5) 0.36424(11) 0.0485(18) Uani 1 1 d . . .
H19M H 0.4300 0.6389 0.3710 0.058 Uiso 1 1 calc R . .
H19N H 0.3575 0.7413 0.3685 0.058 Uiso 1 1 calc R . .
C20E C 0.3736(4) 0.6385(6) 0.33721(11) 0.063(2) Uani 1 1 d . . .
H20M H 0.3452 0.7085 0.3293 0.075 Uiso 1 1 calc R . .
H20N H 0.4312 0.6324 0.3312 0.075 Uiso 1 1 calc R . .
C21E C 0.3262(4) 0.5182(6) 0.33289(10) 0.0495(18) Uani 1 1 d . . .
H21M H 0.3645 0.4464 0.3333 0.059 Uiso 1 1 calc R . .
H21N H 0.2968 0.5200 0.3174 0.059 Uiso 1 1 calc R . .
C22E C 0.2641(4) 0.5121(5) 0.35328(10) 0.0386(16) Uani 1 1 d . . .
H22D H 0.2485 0.4246 0.3568 0.046 Uiso 1 1 calc R . .
C23E C 0.1851(4) 0.5917(5) 0.34865(9) 0.0295(15) Uani 1 1 d . . .
H23D H 0.2052 0.6733 0.3426 0.035 Uiso 1 1 calc R . .
C24E C 0.1318(4) 0.5363(5) 0.32903(10) 0.0339(16) Uani 1 1 d . . .
C25E C 0.1418(4) 0.5745(5) 0.30567(10) 0.0410(17) Uani 1 1 d . . .
H25D H 0.1819 0.6361 0.3019 0.049 Uiso 1 1 calc R . .
C26E C 0.0933(4) 0.5223(6) 0.28794(11) 0.054(2) Uani 1 1 d . . .
H26D H 0.1010 0.5474 0.2720 0.064 Uiso 1 1 calc R . .
C27E C 0.0336(4) 0.4342(6) 0.29306(13) 0.058(2) Uani 1 1 d . . .
H27D H -0.0004 0.4002 0.2808 0.070 Uiso 1 1 calc R . .
C28E C 0.0244(4) 0.3969(5) 0.31609(13) 0.0506(19) Uani 1 1 d . . .
H28D H -0.0159 0.3356 0.3197 0.061 Uiso 1 1 calc R . .
C29E C 0.0722(4) 0.4466(5) 0.33401(11) 0.0377(16) Uani 1 1 d . . .
H29D H 0.0647 0.4196 0.3498 0.045 Uiso 1 1 calc R . .
C30E C 0.1358(4) 0.6189(5) 0.37104(10) 0.0323(16) Uani 1 1 d . . .
C31E C 0.1281(4) 0.5346(6) 0.38973(10) 0.0506(19) Uani 1 1 d . . .
H31D H 0.1536 0.4555 0.3886 0.061 Uiso 1 1 calc R . .
C32E C 0.0837(4) 0.5650(7) 0.41002(12) 0.067(2) Uani 1 1 d . . .
H32D H 0.0800 0.5076 0.4227 0.080 Uiso 1 1 calc R . .
C33E C 0.0448(5) 0.6800(8) 0.41168(13) 0.076(3) Uani 1 1 d . . .
H33D H 0.0139 0.7015 0.4253 0.091 Uiso 1 1 calc R . .
C34E C 0.0522(4) 0.7611(6) 0.39322(13) 0.070(2) Uani 1 1 d . . .
H34D H 0.0263 0.8399 0.3943 0.084 Uiso 1 1 calc R . .
C35E C 0.0968(4) 0.7308(5) 0.37283(11) 0.0487(18) Uani 1 1 d . . .
H35D H 0.1001 0.7884 0.3602 0.058 Uiso 1 1 calc R . .
O1F O 0.2435(2) -0.1030(3) 0.31400(6) 0.0417(11) Uani 1 1 d . . .
N1F N 0.2439(3) 0.0667(4) 0.33873(8) 0.0358(13) Uani 1 1 d . . .
N2F N 0.1973(3) 0.0855(4) 0.30048(8) 0.0352(13) Uani 1 1 d . . .
C1F C 0.2293(4) 0.0092(6) 0.31724(11) 0.0368(16) Uani 1 1 d . . .
C2F C 0.1831(4) 0.1526(5) 0.34916(11) 0.053(2) Uani 1 1 d . . .
H2FA H 0.1268 0.1390 0.3423 0.064 Uiso 1 1 calc R . .
H2FB H 0.1996 0.2395 0.3463 0.064 Uiso 1 1 calc R . .
C3F C 0.1841(5) 0.1235(8) 0.37578(12) 0.087(3) Uani 1 1 d . . .
H3FA H 0.2100 0.1920 0.3848 0.104 Uiso 1 1 calc R . .
H3FB H 0.1267 0.1107 0.3816 0.104 Uiso 1 1 calc R . .
C4F C 0.2348(4) 0.0064(6) 0.37846(10) 0.0522(19) Uani 1 1 d . . .
H4FA H 0.1985 -0.0675 0.3780 0.063 Uiso 1 1 calc R . .
H4FB H 0.2668 0.0067 0.3935 0.063 Uiso 1 1 calc R . .
C5F C 0.2938(4) 0.0083(5) 0.35712(10) 0.0360(16) Uani 1 1 d . . .
H5FA H 0.3096 -0.0777 0.3524 0.043 Uiso 1 1 calc R . .
C6F C 0.3725(4) 0.0875(5) 0.36213(9) 0.0332(16) Uani 1 1 d . . .
H6FA H 0.3524 0.1685 0.3684 0.040 Uiso 1 1 calc R . .
C7F C 0.4278(4) 0.0317(5) 0.38122(10) 0.0333(16) Uani 1 1 d . . .
C8F C 0.4822(4) -0.0648(5) 0.37639(11) 0.0404(17) Uani 1 1 d . . .
H8FA H 0.4870 -0.0950 0.3607 0.049 Uiso 1 1 calc R . .
C9F C 0.5293(4) -0.1170(6) 0.39434(11) 0.0535(19) Uani 1 1 d . . .
H9FA H 0.5659 -0.1831 0.3906 0.064 Uiso 1 1 calc R . .
C10F C 0.5253(4) -0.0771(6) 0.41722(13) 0.057(2) Uani 1 1 d . . .
H10E H 0.5585 -0.1143 0.4293 0.069 Uiso 1 1 calc R . .
C11F C 0.4718(5) 0.0185(6) 0.42241(12) 0.062(2) Uani 1 1 d . . .
H11E H 0.4680 0.0480 0.4382 0.074 Uiso 1 1 calc R . .
C12F C 0.4230(4) 0.0725(5) 0.40455(11) 0.0476(18) Uani 1 1 d . . .
H12E H 0.3860 0.1379 0.4084 0.057 Uiso 1 1 calc R . .
C13F C 0.4217(4) 0.1160(5) 0.33999(10) 0.0378(17) Uani 1 1 d . . .
C14F C 0.4567(4) 0.2322(5) 0.33733(12) 0.0487(19) Uani 1 1 d . . .
H14E H 0.4497 0.2917 0.3495 0.058 Uiso 1 1 calc R . .
C15F C 0.5023(4) 0.2645(6) 0.31721(13) 0.066(2) Uani 1 1 d . . .
H15E H 0.5273 0.3438 0.3159 0.079 Uiso 1 1 calc R . .
C16F C 0.5100(5) 0.1794(8) 0.29943(14) 0.076(3) Uani 1 1 d . . .
H16E H 0.5394 0.2011 0.2855 0.092 Uiso 1 1 calc R . .
C17F C 0.4762(4) 0.0644(7) 0.30128(12) 0.061(2) Uani 1 1 d . . .
H17E H 0.4831 0.0060 0.2889 0.073 Uiso 1 1 calc R . .
C18F C 0.4317(4) 0.0330(6) 0.32140(11) 0.0487(19) Uani 1 1 d . . .
H18E H 0.4076 -0.0470 0.3225 0.058 Uiso 1 1 calc R . .
C19F C 0.2296(4) 0.2119(5) 0.29758(11) 0.053(2) Uani 1 1 d . . .
H19O H 0.1871 0.2738 0.3020 0.064 Uiso 1 1 calc R . .
H19P H 0.2801 0.2248 0.3075 0.064 Uiso 1 1 calc R . .
C20F C 0.2495(6) 0.2218(7) 0.27246(12) 0.135(4) Uani 1 1 d . . .
H20O H 0.2243 0.2981 0.2659 0.162 Uiso 1 1 calc R . .
H20P H 0.3107 0.2273 0.2706 0.162 Uiso 1 1 calc R . .
C21F C 0.2182(4) 0.1161(6) 0.25968(11) 0.057(2) Uani 1 1 d . . .
H21O H 0.2649 0.0678 0.2531 0.069 Uiso 1 1 calc R . .
H21P H 0.1814 0.1428 0.2465 0.069 Uiso 1 1 calc R . .
C22F C 0.1694(4) 0.0376(5) 0.27744(10) 0.0388(16) Uani 1 1 d . . .
H22E H 0.1846 -0.0516 0.2758 0.047 Uiso 1 1 calc R . .
C23F C 0.0744(4) 0.0546(5) 0.27485(10) 0.0347(15) Uani 1 1 d . . .
H23E H 0.0641 0.1451 0.2769 0.042 Uiso 1 1 calc R . .
C24F C 0.0415(4) 0.0231(5) 0.25028(10) 0.0356(16) Uani 1 1 d . . .
C25F C 0.0554(4) -0.0898(5) 0.23943(11) 0.0495(19) Uani 1 1 d . . .
H25E H 0.0877 -0.1513 0.2473 0.059 Uiso 1 1 calc R . .
C26F C 0.0220(4) -0.1131(7) 0.21706(12) 0.060(2) Uani 1 1 d . . .
H26E H 0.0309 -0.1908 0.2097 0.072 Uiso 1 1 calc R . .
C27F C -0.0240(4) -0.0234(7) 0.20560(12) 0.061(2) Uani 1 1 d . . .
H27E H -0.0461 -0.0391 0.1902 0.073 Uiso 1 1 calc R . .
C28F C -0.0379(4) 0.0874(7) 0.21613(12) 0.064(2) Uani 1 1 d . . .
H28E H -0.0694 0.1491 0.2081 0.077 Uiso 1 1 calc R . .
C29F C -0.0065(4) 0.1105(6) 0.23850(11) 0.0486(19) Uani 1 1 d . . .
H29E H -0.0179 0.1874 0.2459 0.058 Uiso 1 1 calc R . .
C30F C 0.0282(4) -0.0081(5) 0.29476(10) 0.0352(16) Uani 1 1 d . . .
C31F C 0.0345(4) -0.1335(6) 0.29883(10) 0.0471(17) Uani 1 1 d . . .
H31E H 0.0676 -0.1825 0.2886 0.057 Uiso 1 1 calc R . .
C32F C -0.0064(4) -0.1896(6) 0.31747(12) 0.057(2) Uani 1 1 d . . .
H32E H -0.0010 -0.2760 0.3200 0.068 Uiso 1 1 calc R . .
C33F C -0.0552(4) -0.1189(7) 0.33241(11) 0.0563(19) Uani 1 1 d . . .
H33E H -0.0838 -0.1568 0.3451 0.068 Uiso 1 1 calc R . .
C34F C -0.0617(5) 0.0036(7) 0.32876(12) 0.066(2) Uani 1 1 d . . .
H34E H -0.0942 0.0526 0.3391 0.079 Uiso 1 1 calc R . .
C35F C -0.0214(4) 0.0589(5) 0.30996(11) 0.053(2) Uani 1 1 d . . .
H35E H -0.0281 0.1451 0.3074 0.064 Uiso 1 1 calc R . .
O1G O 0.9624(2) -0.1355(3) 0.45882(6) 0.0442(11) Uani 1 1 d . . .
N1G N 0.9643(3) 0.0344(4) 0.48368(8) 0.0338(13) Uani 1 1 d . . .
N2G N 0.9144(3) 0.0521(4) 0.44566(8) 0.0328(13) Uani 1 1 d . . .
C1G C 0.9479(4) -0.0238(5) 0.46252(11) 0.0357(16) Uani 1 1 d . . .
C2G C 0.9040(4) 0.1177(5) 0.49449(10) 0.0458(17) Uani 1 1 d . . .
H2GA H 0.8475 0.1025 0.4879 0.055 Uiso 1 1 calc R . .
H2GB H 0.9192 0.2049 0.4914 0.055 Uiso 1 1 calc R . .
C3G C 0.9061(4) 0.0914(6) 0.52082(11) 0.070(2) Uani 1 1 d . . .
H3GA H 0.8490 0.0821 0.5270 0.084 Uiso 1 1 calc R . .
H3GB H 0.9346 0.1589 0.5295 0.084 Uiso 1 1 calc R . .
C4G C 0.9549(4) -0.0299(5) 0.52319(11) 0.0508(18) Uani 1 1 d . . .
H4GA H 0.9172 -0.1022 0.5221 0.061 Uiso 1 1 calc R . .
H4GB H 0.9859 -0.0334 0.5384 0.061 Uiso 1 1 calc R . .
C5G C 1.0148(4) -0.0254(5) 0.50215(10) 0.0372(16) Uani 1 1 d . . .
H5GA H 1.0313 -0.1107 0.4972 0.045 Uiso 1 1 calc R . .
C6G C 1.0926(3) 0.0542(5) 0.50761(9) 0.0285(14) Uani 1 1 d . . .
H6GA H 1.0711 0.1348 0.5137 0.034 Uiso 1 1 calc R . .
C7G C 1.1474(4) 0.0016(5) 0.52712(10) 0.0329(15) Uani 1 1 d . . .
C8G C 1.2101(4) -0.0847(5) 0.52246(11) 0.0385(16) Uani 1 1 d . . .
H8GA H 1.2187 -0.1122 0.5067 0.046 Uiso 1 1 calc R . .
C9G C 1.2594(4) -0.1298(6) 0.54050(12) 0.0504(18) Uani 1 1 d . . .
H9GA H 1.3029 -0.1864 0.5370 0.061 Uiso 1 1 calc R . .
C10G C 1.2469(4) -0.0948(6) 0.56334(13) 0.054(2) Uani 1 1 d . . .
H10F H 1.2802 -0.1286 0.5757 0.065 Uiso 1 1 calc R . .
C11G C 1.1851(5) -0.0093(6) 0.56840(11) 0.054(2) Uani 1 1 d . . .
H11F H 1.1761 0.0159 0.5843 0.065 Uiso 1 1 calc R . .
C12G C 1.1370(4) 0.0388(5) 0.55043(10) 0.0438(17) Uani 1 1 d . . .
H12F H 1.0957 0.0988 0.5540 0.053 Uiso 1 1 calc R . .
C13G C 1.1424(4) 0.0853(5) 0.48540(10) 0.0366(16) Uani 1 1 d . . .
C14G C 1.1852(4) 0.1947(6) 0.48475(11) 0.0493(18) Uani 1 1 d . . .
H14F H 1.1833 0.2490 0.4979 0.059 Uiso 1 1 calc R . .
C15G C 1.2311(5) 0.2273(7) 0.46503(13) 0.078(3) Uani 1 1 d . . .
H15F H 1.2598 0.3041 0.4649 0.094 Uiso 1 1 calc R . .
C16G C 1.2361(5) 0.1530(9) 0.44606(14) 0.092(3) Uani 1 1 d . . .
H16F H 1.2671 0.1775 0.4326 0.110 Uiso 1 1 calc R . .
C17G C 1.1955(5) 0.0408(8) 0.44638(13) 0.077(3) Uani 1 1 d . . .
H17F H 1.1998 -0.0136 0.4333 0.092 Uiso 1 1 calc R . .
C18G C 1.1480(4) 0.0069(6) 0.46602(11) 0.0503(18) Uani 1 1 d . . .
H18F H 1.1195 -0.0701 0.4661 0.060 Uiso 1 1 calc R . .
C19G C 0.9446(4) 0.1805(5) 0.44357(10) 0.0474(18) Uani 1 1 d . . .
H19Q H 0.9977 0.1919 0.4524 0.057 Uiso 1 1 calc R . .
H19R H 0.9029 0.2397 0.4497 0.057 Uiso 1 1 calc R . .
C20G C 0.9568(5) 0.1974(6) 0.41760(11) 0.104(3) Uani 1 1 d . . .
H20Q H 0.9209 0.2655 0.4118 0.124 Uiso 1 1 calc R . .
H20R H 1.0156 0.2198 0.4145 0.124 Uiso 1 1 calc R . .
C21G C 0.9362(4) 0.0849(6) 0.40519(11) 0.059(2) Uani 1 1 d . . .
H21Q H 0.9875 0.0409 0.4005 0.071 Uiso 1 1 calc R . .
H21R H 0.9028 0.1034 0.3908 0.071 Uiso 1 1 calc R . .
C22G C 0.8857(4) 0.0061(5) 0.42238(10) 0.0383(16) Uani 1 1 d . . .
H22F H 0.9001 -0.0834 0.4205 0.046 Uiso 1 1 calc R . .
C23G C 0.7904(4) 0.0247(5) 0.42073(9) 0.0335(15) Uani 1 1 d . . .
H23F H 0.7803 0.1145 0.4238 0.040 Uiso 1 1 calc R . .
C24G C 0.7565(4) -0.0012(5) 0.39590(10) 0.0370(16) Uani 1 1 d . . .
C25G C 0.7732(4) -0.1107(6) 0.38342(10) 0.0472(17) Uani 1 1 d . . .
H25F H 0.8078 -0.1720 0.3904 0.057 Uiso 1 1 calc R . .
C26G C 0.7399(4) -0.1306(7) 0.36110(10) 0.0518(18) Uani 1 1 d . . .
H26F H 0.7510 -0.2056 0.3530 0.062 Uiso 1 1 calc R . .
C27G C 0.6901(4) -0.0407(6) 0.35059(11) 0.054(2) Uani 1 1 d . . .
H27F H 0.6682 -0.0529 0.3351 0.065 Uiso 1 1 calc R . .
C28G C 0.6731(4) 0.0649(5) 0.36263(10) 0.0564(19) Uani 1 1 d . . .
H28F H 0.6381 0.1255 0.3555 0.068 Uiso 1 1 calc R . .
C29G C 0.7059(4) 0.0862(5) 0.38516(10) 0.0463(17) Uani 1 1 d . . .
H29F H 0.6934 0.1610 0.3932 0.056 Uiso 1 1 calc R . .
C30G C 0.7443(4) -0.0452(5) 0.44001(11) 0.0355(16) Uani 1 1 d . . .
C31G C 0.7494(4) -0.1721(5) 0.44189(10) 0.0447(16) Uani 1 1 d . . .
H31F H 0.7819 -0.2180 0.4310 0.054 Uiso 1 1 calc R . .
C32G C 0.7064(4) -0.2328(5) 0.45990(10) 0.0487(17) Uani 1 1 d . . .
H32F H 0.7098 -0.3203 0.4611 0.058 Uiso 1 1 calc R . .
C33G C 0.6597(4) -0.1685(6) 0.47586(10) 0.0534(18) Uani 1 1 d . . .
H33F H 0.6307 -0.2107 0.4880 0.064 Uiso 1 1 calc R . .
C34G C 0.6552(4) -0.0426(6) 0.47404(12) 0.054(2) Uani 1 1 d . . .
H34F H 0.6235 0.0030 0.4851 0.065 Uiso 1 1 calc R . .
C35G C 0.6965(4) 0.0191(5) 0.45616(10) 0.0439(17) Uani 1 1 d . . .
H35F H 0.6919 0.1064 0.4550 0.053 Uiso 1 1 calc R . .

loop_
_atom_site_aniso_label
_atom_site_aniso_U_11
_atom_site_aniso_U_22
_atom_site_aniso_U_33
_atom_site_aniso_U_23
_atom_site_aniso_U_13
_atom_site_aniso_U_12
O1A 0.053(3) 0.037(3) 0.041(3) 0.001(2) -0.009(2) 0.009(2)
N1A 0.038(4) 0.038(3) 0.036(3) 0.001(3) -0.003(3) 0.005(3)
N2A 0.037(4) 0.043(3) 0.027(3) 0.001(3) -0.007(3) -0.003(3)
C1A 0.025(4) 0.050(4) 0.030(4) 0.004(4) 0.002(3) 0.000(3)
C2A 0.044(5) 0.059(5) 0.063(5) -0.024(4) -0.013(4) 0.009(4)
C3A 0.054(6) 0.111(7) 0.059(6) -0.011(5) 0.013(5) 0.013(5)
C4A 0.039(5) 0.074(5) 0.044(4) 0.002(4) 0.007(4) -0.015(4)
C5A 0.035(5) 0.031(4) 0.040(4) 0.005(3) 0.001(4) -0.002(3)
C6A 0.038(5) 0.034(4) 0.029(4) 0.001(3) 0.002(4) 0.004(3)
C7A 0.030(4) 0.043(4) 0.036(4) 0.009(3) -0.006(4) -0.008(3)
C8A 0.034(5) 0.047(4) 0.043(5) -0.001(3) -0.001(4) -0.003(4)
C9A 0.043(5) 0.046(4) 0.065(5) 0.018(4) -0.008(4) -0.004(4)
C10A 0.060(6) 0.062(5) 0.047(5) 0.015(4) -0.028(4) -0.028(4)
C11A 0.066(6) 0.060(5) 0.044(5) 0.004(4) -0.014(4) -0.007(4)
C12A 0.045(5) 0.048(4) 0.039(4) 0.004(4) -0.004(4) 0.001(4)
C13A 0.035(5) 0.042(4) 0.037(4) 0.010(3) -0.001(4) 0.003(3)
C14A 0.042(5) 0.060(5) 0.049(5) 0.014(4) 0.003(4) 0.000(4)
C15A 0.051(6) 0.082(6) 0.085(7) 0.039(5) 0.010(5) -0.006(5)
C16A 0.068(7) 0.122(8) 0.054(6) 0.031(6) 0.023(5) 0.018(6)
C17A 0.056(6) 0.084(6) 0.048(5) 0.011(5) 0.012(4) 0.015(5)
C18A 0.049(5) 0.055(4) 0.043(4) -0.001(4) 0.009(4) 0.002(4)
C19A 0.059(6) 0.043(4) 0.059(5) 0.000(4) -0.010(5) 0.002(4)
C20A 0.006(8) 0.039(8) 0.046(9) 0.006(6) -0.008(7) 0.006(6)
C20X 0.054(13) 0.089(14) 0.054(11) 0.014(10) -0.020(11) -0.019(11)
C21A 0.034(5) 0.058(4) 0.053(5) 0.011(4) 0.010(4) -0.003(4)
C22A 0.029(4) 0.039(4) 0.043(4) -0.003(3) 0.004(3) -0.002(3)
C23A 0.035(4) 0.030(3) 0.028(4) -0.003(3) -0.004(3) -0.001(3)
C24A 0.026(4) 0.040(4) 0.044(4) 0.006(3) -0.003(3) -0.002(3)
C25A 0.054(5) 0.046(4) 0.045(4) -0.003(3) 0.003(4) 0.000(4)
C26A 0.058(6) 0.084(6) 0.049(5) -0.027(5) 0.012(4) -0.023(5)
C27A 0.063(6) 0.124(8) 0.033(5) 0.001(5) -0.006(4) -0.028(6)
C28A 0.067(6) 0.091(6) 0.047(5) 0.025(5) -0.021(5) -0.017(5)
C29A 0.045(5) 0.058(5) 0.053(5) 0.010(4) -0.011(4) -0.005(4)
C30A 0.030(4) 0.044(4) 0.033(4) -0.003(3) -0.005(3) -0.004(3)
C31A 0.044(5) 0.056(5) 0.050(4) 0.007(4) 0.004(4) 0.006(4)
C32A 0.055(6) 0.068(5) 0.055(5) 0.022(4) 0.006(4) 0.000(4)
C33A 0.051(6) 0.093(7) 0.044(5) -0.006(5) 0.010(4) -0.010(5)
C34A 0.062(6) 0.065(5) 0.048(5) -0.023(4) 0.016(4) -0.011(5)
C35A 0.047(5) 0.044(4) 0.054(5) -0.007(4) 0.002(4) -0.002(4)
O1B 0.049(3) 0.037(3) 0.047(3) 0.002(2) -0.011(2) -0.004(2)
N1B 0.037(4) 0.030(3) 0.035(3) 0.000(3) -0.007(3) 0.003(3)
N2B 0.035(4) 0.042(3) 0.027(3) 0.005(3) -0.005(3) -0.005(3)
C1B 0.028(4) 0.042(4) 0.048(5) -0.001(4) -0.001(4) 0.007(3)
C2B 0.042(5) 0.046(4) 0.062(5) -0.004(4) -0.019(4) 0.007(4)
C3B 0.217(11) 0.100(7) 0.041(5) -0.015(5) -0.015(6) 0.098(7)
C4B 0.051(5) 0.064(5) 0.045(5) -0.002(4) 0.003(4) 0.006(4)
C5B 0.041(5) 0.042(4) 0.028(4) -0.004(3) -0.004(3) 0.004(3)
C6B 0.042(5) 0.034(4) 0.033(4) -0.003(3) 0.000(4) -0.001(3)
C7B 0.038(4) 0.036(4) 0.041(4) -0.001(3) 0.007(3) 0.011(3)
C8B 0.055(5) 0.049(4) 0.034(4) -0.006(3) -0.007(4) 0.000(4)
C9B 0.065(6) 0.084(6) 0.046(5) -0.009(4) -0.011(4) 0.020(5)
C10B 0.071(6) 0.084(6) 0.037(5) 0.007(4) 0.003(4) 0.034(5)
C11B 0.068(6) 0.055(5) 0.050(5) 0.016(4) 0.006(4) 0.011(4)
C12B 0.047(5) 0.053(4) 0.037(4) 0.005(3) -0.006(3) 0.000(4)
C13B 0.031(4) 0.042(4) 0.033(4) 0.007(3) -0.002(3) -0.001(3)
C14B 0.047(5) 0.054(4) 0.052(5) 0.015(4) 0.004(4) 0.014(4)
C15B 0.056(6) 0.080(6) 0.048(5) 0.022(4) 0.008(4) 0.009(5)
C16B 0.055(6) 0.101(7) 0.037(5) -0.005(5) 0.001(4) 0.010(5)
C17B 0.040(5) 0.083(6) 0.054(5) -0.020(5) -0.001(4) 0.001(5)
C18B 0.044(5) 0.059(5) 0.048(4) -0.014(4) 0.012(4) -0.003(4)
C19B 0.046(5) 0.058(5) 0.051(5) 0.015(4) -0.005(4) -0.013(4)
C20B 0.057(6) 0.115(7) 0.052(5) 0.007(5) 0.013(5) -0.014(5)
C21B 0.037(5) 0.072(5) 0.038(4) -0.005(4) -0.001(4) 0.020(4)
C22B 0.036(5) 0.043(4) 0.032(4) -0.007(3) -0.006(4) 0.001(3)
C23B 0.028(4) 0.042(4) 0.028(4) -0.006(3) 0.000(3) -0.003(3)
C24B 0.028(4) 0.044(4) 0.032(4) -0.004(3) -0.001(3) 0.007(3)
C25B 0.044(5) 0.059(4) 0.037(4) -0.003(4) 0.000(4) 0.007(4)
C26B 0.058(6) 0.066(5) 0.036(4) 0.001(4) -0.009(4) 0.016(4)
C27B 0.047(6) 0.063(5) 0.049(5) -0.025(4) -0.021(4) 0.012(4)
C28B 0.032(5) 0.055(5) 0.068(5) -0.016(4) -0.007(4) -0.001(4)
C29B 0.042(5) 0.048(4) 0.031(4) 0.001(3) -0.004(4) 0.000(4)
C30B 0.025(4) 0.045(4) 0.039(4) -0.012(3) -0.002(3) -0.008(3)
C31B 0.052(5) 0.057(4) 0.035(4) -0.006(4) 0.006(4) -0.010(4)
C32B 0.074(7) 0.089(6) 0.045(5) -0.013(4) 0.019(5) -0.009(5)
C33B 0.061(6) 0.102(7) 0.062(6) -0.039(5) 0.022(5) -0.015(6)
C34B 0.065(7) 0.068(6) 0.099(7) -0.041(5) 0.025(6) 0.004(5)
C35B 0.041(5) 0.051(4) 0.057(5) -0.013(4) 0.003(4) -0.001(4)
O1C 0.052(3) 0.032(3) 0.042(3) -0.003(2) -0.011(2) 0.006(2)
N1C 0.033(4) 0.032(3) 0.044(3) -0.010(3) -0.012(3) 0.011(3)
N2C 0.029(3) 0.032(3) 0.039(3) 0.001(3) -0.008(3) 0.000(2)
C1C 0.025(4) 0.046(4) 0.045(4) -0.001(4) -0.004(4) -0.007(3)
C2C 0.050(5) 0.065(5) 0.067(6) -0.023(4) -0.013(4) 0.017(4)
C3C 0.051(6) 0.117(7) 0.057(6) -0.024(5) 0.014(5) 0.014(5)
C4C 0.041(5) 0.072(5) 0.047(4) -0.009(4) 0.003(4) -0.023(4)
C5C 0.038(4) 0.032(4) 0.038(4) 0.003(3) 0.000(4) 0.005(3)
C6C 0.027(4) 0.029(3) 0.038(4) 0.002(3) -0.002(3) -0.002(3)
C7C 0.034(4) 0.040(4) 0.037(4) 0.004(3) 0.002(4) -0.012(3)
C8C 0.040(5) 0.049(4) 0.040(4) 0.011(3) -0.003(4) 0.002(4)
C9C 0.052(5) 0.057(5) 0.051(5) 0.016(4) -0.001(4) -0.008(4)
C10C 0.051(6) 0.048(4) 0.067(6) 0.031(4) -0.026(4) -0.003(4)
C11C 0.071(6) 0.075(5) 0.025(4) 0.009(4) -0.023(4) -0.029(5)
C12C 0.050(5) 0.052(4) 0.044(4) -0.001(4) -0.003(4) -0.012(4)
C13C 0.022(4) 0.046(4) 0.035(4) 0.006(3) -0.006(3) 0.006(3)
C14C 0.047(5) 0.040(4) 0.050(5) 0.011(3) -0.013(4) -0.008(3)
C15C 0.063(6) 0.061(5) 0.076(6) 0.025(5) 0.005(5) -0.004(4)
C16C 0.051(6) 0.118(8) 0.053(6) 0.028(5) 0.015(5) -0.002(6)
C17C 0.054(6) 0.084(6) 0.048(5) 0.005(4) 0.011(4) 0.008(5)
C18C 0.041(5) 0.055(4) 0.039(4) 0.004(4) 0.002(4) 0.009(4)
C19C 0.054(5) 0.038(4) 0.069(6) 0.007(4) -0.021(4) -0.005(4)
C20C 0.027(10) 0.049(9) 0.066(11) 0.018(8) 0.010(10) -0.017(8)
C20Y 0.014(9) 0.107(14) 0.048(10) 0.009(9) -0.001(9) -0.027(9)
C21C 0.045(5) 0.058(5) 0.065(5) 0.013(4) 0.007(4) -0.007(4)
C22C 0.031(4) 0.038(4) 0.038(4) -0.005(3) 0.000(3) 0.004(3)
C23C 0.038(5) 0.035(4) 0.038(4) -0.006(3) 0.000(4) 0.002(3)
C24C 0.030(4) 0.046(4) 0.034(4) -0.003(3) -0.001(3) -0.007(3)
C25C 0.048(5) 0.061(5) 0.048(5) -0.006(4) -0.003(4) 0.000(4)
C26C 0.063(6) 0.084(6) 0.047(5) -0.022(5) 0.006(4) -0.016(5)
C27C 0.074(7) 0.104(7) 0.044(5) -0.008(5) 0.005(5) -0.043(6)
C28C 0.055(6) 0.097(6) 0.053(5) 0.018(5) -0.024(4) -0.015(5)
C29C 0.057(6) 0.052(4) 0.046(5) 0.016(4) -0.010(4) 0.001(4)
C30C 0.027(4) 0.048(4) 0.036(4) -0.008(3) -0.007(3) 0.003(3)
C31C 0.035(5) 0.052(4) 0.059(5) 0.004(4) 0.009(4) 0.012(4)
C32C 0.044(5) 0.062(5) 0.066(5) 0.018(4) 0.009(4) 0.010(4)
C33C 0.055(6) 0.072(6) 0.041(4) 0.006(4) 0.003(4) -0.004(4)
C34C 0.052(5) 0.069(5) 0.047(5) -0.022(4) 0.009(4) -0.004(4)
C35C 0.053(5) 0.044(4) 0.049(4) -0.017(3) 0.007(4) -0.011(4)
O1D 0.049(3) 0.034(3) 0.061(3) 0.000(2) -0.010(2) -0.006(2)
N1D 0.033(3) 0.033(3) 0.040(3) -0.004(3) -0.005(3) -0.004(3)
N2D 0.032(4) 0.044(3) 0.036(3) -0.003(3) -0.011(3) -0.002(3)
C1D 0.026(4) 0.042(4) 0.035(4) 0.001(3) -0.004(3) 0.004(3)
C2D 0.046(5) 0.045(4) 0.051(5) -0.002(3) -0.010(4) 0.009(3)
C3D 0.084(6) 0.068(5) 0.055(5) -0.006(4) 0.000(5) 0.018(4)
C4D 0.046(5) 0.058(4) 0.049(4) -0.004(4) 0.005(4) 0.011(4)
C5D 0.031(4) 0.041(4) 0.033(4) 0.008(3) -0.002(3) -0.003(3)
C6D 0.031(4) 0.033(3) 0.038(4) 0.004(3) -0.002(3) 0.002(3)
C7D 0.036(4) 0.037(4) 0.038(4) 0.003(3) 0.007(3) 0.009(3)
C8D 0.039(4) 0.066(4) 0.037(4) -0.008(4) -0.009(3) 0.009(4)
C9D 0.051(5) 0.104(6) 0.046(5) -0.003(5) -0.008(4) 0.018(5)
C10D 0.068(6) 0.113(7) 0.043(5) 0.030(5) 0.006(4) 0.021(6)
C11D 0.069(6) 0.056(5) 0.065(5) 0.026(4) 0.021(4) 0.009(4)
C12D 0.049(5) 0.048(4) 0.058(4) 0.003(4) -0.002(4) 0.007(4)
C13D 0.030(4) 0.043(4) 0.030(4) 0.000(3) -0.006(3) 0.008(3)
C14D 0.049(5) 0.052(4) 0.036(4) 0.010(3) 0.003(4) 0.007(4)
C15D 0.045(5) 0.105(6) 0.040(5) 0.028(4) 0.014(4) 0.013(5)
C16D 0.058(6) 0.104(7) 0.036(5) -0.006(5) 0.004(4) 0.028(5)
C17D 0.053(6) 0.091(6) 0.045(5) -0.024(5) -0.006(4) 0.011(5)
C18D 0.045(5) 0.059(4) 0.039(4) -0.012(3) -0.004(4) 0.000(4)
C19D 0.038(5) 0.057(4) 0.061(5) 0.015(4) -0.010(4) -0.004(4)
C20D 0.049(6) 0.115(7) 0.043(5) -0.003(5) 0.012(4) -0.010(5)
C21D 0.040(5) 0.087(6) 0.050(5) -0.018(4) 0.000(4) 0.023(4)
C22D 0.035(4) 0.040(4) 0.036(4) -0.004(3) -0.009(3) 0.003(3)
C23D 0.037(5) 0.035(3) 0.029(4) -0.007(3) 0.000(3) 0.003(3)
C24D 0.030(4) 0.045(4) 0.032(4) -0.006(3) 0.003(3) 0.008(3)
C25D 0.041(5) 0.048(4) 0.047(4) -0.006(4) -0.009(4) 0.007(3)
C26D 0.061(6) 0.062(5) 0.042(5) -0.008(4) -0.007(4) 0.023(4)
C27D 0.061(6) 0.058(5) 0.046(5) -0.025(4) -0.013(4) 0.015(4)
C28D 0.052(5) 0.046(4) 0.064(5) -0.023(4) -0.007(4) 0.006(4)
C29D 0.035(4) 0.045(4) 0.035(4) -0.007(3) -0.004(4) 0.005(3)
C30D 0.033(4) 0.040(4) 0.034(4) -0.010(3) -0.004(3) -0.005(3)
C31D 0.050(5) 0.060(4) 0.039(4) -0.005(4) 0.010(4) -0.002(4)
C32D 0.073(7) 0.075(6) 0.055(5) 0.009(4) 0.006(5) -0.014(5)
C33D 0.066(7) 0.112(8) 0.065(6) -0.039(5) 0.029(5) -0.034(6)
C34D 0.062(6) 0.061(5) 0.095(7) -0.038(5) 0.024(5) -0.001(4)
C35D 0.046(5) 0.041(4) 0.061(5) -0.020(3) 0.008(4) -0.005(3)
O1E 0.057(3) 0.031(2) 0.042(2) 0.006(2) -0.016(2) -0.005(2)
N1E 0.037(3) 0.031(3) 0.026(3) 0.002(2) -0.012(2) 0.005(2)
N2E 0.035(3) 0.035(3) 0.033(3) 0.005(2) -0.008(3) -0.005(3)
C1E 0.023(4) 0.042(4) 0.043(4) -0.004(3) 0.000(3) -0.004(3)
C2E 0.040(4) 0.034(4) 0.057(5) -0.002(3) -0.004(4) 0.005(3)
C3E 0.072(6) 0.052(4) 0.051(5) -0.005(3) 0.003(4) 0.025(4)
C4E 0.049(4) 0.062(4) 0.032(4) 0.005(3) 0.009(3) 0.012(4)
C5E 0.038(4) 0.036(3) 0.027(3) 0.005(3) -0.001(3) 0.003(3)
C6E 0.036(4) 0.028(3) 0.032(3) -0.003(3) 0.002(3) -0.004(3)
C7E 0.039(4) 0.046(4) 0.018(3) 0.005(3) 0.001(3) 0.011(3)
C8E 0.045(4) 0.057(4) 0.034(4) -0.001(3) -0.004(3) 0.017(3)
C9E 0.065(6) 0.079(6) 0.041(5) -0.019(4) -0.003(4) 0.005(5)
C10E 0.062(5) 0.119(7) 0.025(4) 0.009(4) -0.016(4) 0.027(5)
C11E 0.074(5) 0.052(4) 0.065(5) 0.040(4) 0.006(4) 0.014(4)
C12E 0.060(4) 0.042(4) 0.039(4) 0.006(3) -0.014(3) 0.001(3)
C13E 0.030(4) 0.034(3) 0.038(4) 0.008(3) -0.008(3) 0.002(3)
C14E 0.033(4) 0.059(4) 0.054(4) 0.012(4) -0.002(4) 0.005(4)
C15E 0.049(5) 0.101(6) 0.062(5) 0.043(5) 0.016(4) 0.013(5)
C16E 0.065(6) 0.136(8) 0.034(5) 0.007(5) 0.003(4) 0.056(6)
C17E 0.058(6) 0.099(6) 0.044(5) -0.015(4) -0.008(4) 0.015(5)
C18E 0.045(4) 0.063(4) 0.043(4) -0.012(4) -0.003(3) 0.005(4)
C19E 0.047(5) 0.051(4) 0.048(4) 0.010(3) -0.008(4) -0.014(3)
C20E 0.049(5) 0.090(5) 0.049(5) 0.012(4) 0.001(4) -0.016(4)
C21E 0.043(5) 0.071(5) 0.035(4) -0.003(3) -0.003(3) 0.015(4)
C22E 0.045(4) 0.035(3) 0.037(4) 0.003(3) -0.007(3) -0.002(3)
C23E 0.030(4) 0.027(3) 0.031(3) -0.003(3) 0.002(3) 0.000(3)
C24E 0.034(4) 0.030(3) 0.037(4) -0.012(3) -0.005(3) 0.007(3)
C25E 0.046(5) 0.046(4) 0.031(4) 0.002(3) -0.002(3) 0.007(3)
C26E 0.060(5) 0.073(5) 0.028(4) -0.012(4) -0.012(4) 0.021(4)
C27E 0.044(5) 0.062(5) 0.067(6) -0.027(4) -0.025(4) 0.012(4)
C28E 0.038(5) 0.041(4) 0.073(5) -0.016(4) -0.004(4) 0.001(3)
C29E 0.041(4) 0.030(3) 0.042(4) -0.008(3) -0.004(3) -0.001(3)
C30E 0.028(4) 0.041(4) 0.027(4) -0.002(3) 0.000(3) -0.008(3)
C31E 0.051(5) 0.062(5) 0.039(4) 0.003(4) -0.002(4) -0.010(4)
C32E 0.058(6) 0.103(6) 0.039(5) -0.004(4) 0.016(4) -0.021(5)
C33E 0.075(7) 0.103(7) 0.050(5) -0.026(5) 0.028(5) -0.015(5)
C34E 0.067(6) 0.063(5) 0.081(6) -0.030(4) 0.033(5) -0.009(4)
C35E 0.054(5) 0.046(4) 0.047(4) -0.011(3) 0.006(4) 0.001(4)
O1F 0.050(3) 0.036(2) 0.038(2) -0.005(2) -0.009(2) 0.006(2)
N1F 0.028(3) 0.042(3) 0.037(3) -0.002(3) -0.003(3) -0.002(3)
N2F 0.040(3) 0.024(3) 0.042(3) 0.002(2) -0.008(3) 0.001(2)
C1F 0.030(4) 0.040(4) 0.041(4) 0.002(3) 0.004(3) -0.001(3)
C2F 0.043(5) 0.053(4) 0.064(5) -0.019(4) -0.007(4) 0.012(3)
C3F 0.067(6) 0.134(7) 0.059(5) -0.007(5) 0.013(5) 0.023(5)
C4F 0.045(5) 0.074(5) 0.038(4) 0.005(4) 0.004(4) -0.016(4)
C5F 0.036(4) 0.030(3) 0.042(4) -0.004(3) -0.005(3) -0.007(3)
C6F 0.043(4) 0.027(3) 0.030(3) 0.003(3) 0.002(3) -0.005(3)
C7F 0.039(4) 0.027(3) 0.033(4) 0.003(3) -0.008(3) -0.008(3)
C8F 0.045(5) 0.037(4) 0.040(4) 0.006(3) -0.007(3) -0.004(3)
C9F 0.054(5) 0.052(4) 0.054(4) 0.010(4) -0.007(4) -0.002(4)
C10F 0.053(6) 0.051(5) 0.067(6) 0.011(4) -0.025(4) -0.016(4)
C11F 0.084(6) 0.054(5) 0.047(5) 0.001(4) -0.018(4) -0.010(4)
C12F 0.057(5) 0.042(4) 0.043(4) -0.005(3) -0.006(4) 0.004(3)
C13F 0.035(4) 0.043(4) 0.036(4) 0.013(3) 0.001(3) 0.005(3)
C14F 0.042(5) 0.036(4) 0.069(5) 0.010(3) 0.002(4) 0.004(3)
C15F 0.058(6) 0.053(5) 0.088(6) 0.027(4) 0.017(5) -0.012(4)
C16F 0.057(6) 0.102(7) 0.071(6) 0.029(5) 0.023(5) 0.001(5)
C17F 0.065(6) 0.068(5) 0.050(5) 0.010(4) 0.015(4) 0.013(4)
C18F 0.053(5) 0.048(4) 0.045(4) 0.000(4) 0.007(4) 0.006(4)
C19F 0.057(5) 0.028(4) 0.074(5) -0.001(3) -0.023(4) -0.003(3)
C20F 0.249(13) 0.106(7) 0.050(6) 0.024(5) -0.029(7) -0.090(8)
C21F 0.045(5) 0.061(5) 0.066(5) 0.000(4) 0.006(4) -0.005(4)
C22F 0.036(4) 0.040(4) 0.039(4) 0.002(3) 0.000(3) 0.001(3)
C23F 0.031(4) 0.035(3) 0.038(4) 0.000(3) -0.004(3) -0.001(3)
C24F 0.035(4) 0.041(4) 0.031(4) 0.003(3) -0.005(3) -0.005(3)
C25F 0.055(5) 0.053(5) 0.040(4) -0.012(3) -0.003(4) 0.000(4)
C26F 0.057(6) 0.071(5) 0.051(5) -0.027(5) 0.001(4) -0.001(5)
C27F 0.053(6) 0.098(6) 0.033(4) 0.005(4) -0.008(4) -0.011(5)
C28F 0.074(6) 0.068(5) 0.051(5) 0.007(4) -0.020(4) -0.005(5)
C29F 0.047(5) 0.051(4) 0.048(4) 0.001(4) -0.012(4) 0.004(4)
C30F 0.037(4) 0.034(3) 0.034(4) -0.003(3) -0.014(3) -0.003(3)
C31F 0.047(5) 0.052(4) 0.043(4) 0.005(3) 0.017(3) 0.009(4)
C32F 0.046(5) 0.051(4) 0.073(5) 0.015(4) 0.010(4) 0.007(4)
C33F 0.042(5) 0.083(5) 0.044(4) -0.007(4) 0.009(4) -0.012(4)
C34F 0.077(6) 0.062(5) 0.058(5) -0.024(4) 0.025(4) -0.013(4)
C35F 0.061(5) 0.036(4) 0.062(5) -0.019(3) 0.019(4) -0.005(4)
O1G 0.053(3) 0.032(2) 0.047(2) -0.006(2) -0.007(2) 0.001(2)
N1G 0.033(3) 0.029(3) 0.039(3) -0.002(2) -0.002(3) 0.005(2)
N2G 0.034(3) 0.027(3) 0.037(3) 0.003(2) -0.012(3) -0.005(2)
C1G 0.032(4) 0.034(4) 0.042(4) -0.002(3) 0.008(3) -0.007(3)
C2G 0.043(4) 0.047(4) 0.047(4) -0.009(3) -0.009(3) 0.010(3)
C3G 0.053(5) 0.107(6) 0.050(5) -0.006(4) 0.023(4) 0.020(5)
C4G 0.037(4) 0.066(4) 0.049(4) 0.007(3) 0.004(3) -0.009(3)
C5G 0.037(4) 0.042(4) 0.033(3) 0.003(3) -0.004(3) -0.002(3)
C6G 0.030(4) 0.027(3) 0.029(3) 0.002(3) 0.003(3) 0.001(3)
C7G 0.025(4) 0.037(3) 0.036(4) 0.012(3) 0.000(3) -0.007(3)
C8G 0.041(4) 0.029(3) 0.045(4) 0.005(3) -0.007(3) -0.005(3)
C9G 0.043(5) 0.041(4) 0.067(5) 0.015(4) -0.004(4) -0.002(3)
C10G 0.051(5) 0.051(5) 0.061(5) 0.021(4) -0.020(4) -0.017(4)
C11G 0.064(6) 0.059(5) 0.038(4) 0.004(4) 0.001(4) -0.023(4)
C12G 0.046(4) 0.050(4) 0.035(4) 0.000(3) -0.008(4) -0.002(3)
C13G 0.035(4) 0.037(3) 0.039(4) 0.000(3) -0.004(3) 0.000(3)
C14G 0.044(5) 0.055(4) 0.049(4) 0.011(3) 0.003(4) -0.002(4)
C15G 0.081(6) 0.084(6) 0.069(6) 0.036(5) 0.019(5) -0.013(5)
C16G 0.079(7) 0.139(9) 0.059(6) 0.023(6) 0.033(5) -0.016(6)
C17G 0.067(6) 0.119(7) 0.045(5) -0.006(5) 0.016(5) 0.020(6)
C18G 0.046(5) 0.060(4) 0.044(4) 0.005(4) 0.008(4) 0.004(4)
C19G 0.049(5) 0.043(4) 0.050(4) 0.005(3) -0.003(4) 0.003(3)
C20G 0.191(10) 0.068(5) 0.052(5) 0.008(4) -0.004(6) -0.076(6)
C21G 0.064(5) 0.061(4) 0.051(4) -0.003(4) 0.015(4) -0.010(4)
C22G 0.047(5) 0.038(3) 0.030(4) -0.009(3) 0.000(3) 0.002(3)
C23G 0.041(4) 0.034(3) 0.026(3) -0.007(3) -0.004(3) -0.001(3)
C24G 0.040(4) 0.028(3) 0.043(4) 0.003(3) 0.009(3) -0.004(3)
C25G 0.041(4) 0.052(4) 0.049(4) 0.002(4) 0.002(3) -0.003(3)
C26G 0.049(5) 0.062(5) 0.044(4) -0.017(4) 0.000(4) -0.006(4)
C27G 0.059(5) 0.065(5) 0.038(4) -0.010(4) -0.007(4) -0.009(4)
C28G 0.072(5) 0.052(4) 0.045(4) -0.001(3) -0.020(4) -0.008(4)
C29G 0.063(5) 0.034(4) 0.041(4) -0.002(3) -0.015(3) 0.002(3)
C30G 0.030(4) 0.033(4) 0.044(4) 0.002(3) -0.014(3) 0.002(3)
C31G 0.048(4) 0.043(4) 0.044(4) 0.004(3) 0.010(3) 0.004(3)
C32G 0.048(5) 0.046(4) 0.053(4) 0.009(3) 0.001(4) 0.004(3)
C33G 0.041(4) 0.073(5) 0.046(4) -0.004(3) 0.008(3) 0.003(4)
C34G 0.059(5) 0.045(4) 0.058(5) -0.012(4) 0.017(4) 0.005(4)
C35G 0.058(5) 0.037(4) 0.036(4) -0.012(3) 0.009(4) -0.005(3)

loop_
_atom_type_symbol
_atom_type_description
_atom_type_scat_dispersion_real
_atom_type_scat_dispersion_imag
_atom_type_scat_source
C C 0.0033 0.0016 'International Tables Vol C Tables 4.2.6.8 and 6.1.1.4'
H H 0.0000 0.0000 'International Tables Vol C Tables 4.2.6.8 and 6.1.1.4'
N N 0.0061 0.0033 'International Tables Vol C Tables 4.2.6.8 and 6.1.1.4'
O O 0.0106 0.0060 'International Tables Vol C Tables 4.2.6.8 and 6.1.1.4'

loop_
_geom_angle_atom_site_label_1
_geom_angle_atom_site_label_2
_geom_angle_atom_site_label_3
_geom_angle
C1A N1A C5A 122.3(5)
C1A N1A C2A 121.2(5)
C5A N1A C2A 110.0(5)
C1A N2A C19A 121.5(5)
C1A N2A C22A 120.5(5)
C19A N2A C22A 110.2(5)
O1A C1A N1A 123.1(6)
O1A C1A N2A 123.6(6)
N1A C1A N2A 113.3(5)
N1A C2A C3A 105.4(5)
N1A C2A H2AA 110.7
C3A C2A H2AA 110.7
N1A C2A H2AB 110.7
C3A C2A H2AB 110.7
H2AA C2A H2AB 108.8
C4A C3A C2A 105.4(6)
C4A C3A H3AA 110.7
C2A C3A H3AA 110.7
C4A C3A H3AB 110.7
C2A C3A H3AB 110.7
H3AA C3A H3AB 108.8
C3A C4A C5A 103.7(5)
C3A C4A H4AA 111.0
C5A C4A H4AA 111.0
C3A C4A H4AB 111.0
C5A C4A H4AB 111.0
H4AA C4A H4AB 109.0
N1A C5A C4A 103.2(5)
N1A C5A C6A 110.2(5)
C4A C5A C6A 112.4(5)
N1A C5A H5AA 110.3
C4A C5A H5AA 110.3
C6A C5A H5AA 110.3
C13A C6A C7A 113.3(5)
C13A C6A C5A 112.6(5)
C7A C6A C5A 111.3(5)
C13A C6A H6AA 106.4
C7A C6A H6AA 106.4
C5A C6A H6AA 106.4
C12A C7A C8A 118.6(6)
C12A C7A C6A 120.0(6)
C8A C7A C6A 121.3(6)
C9A C8A C7A 120.5(6)
C9A C8A H8AA 119.7
C7A C8A H8AA 119.7
C8A C9A C10A 120.4(7)
C8A C9A H9AA 119.8
C10A C9A H9AA 119.8
C11A C10A C9A 119.3(7)
C11A C10A H10A 120.3
C9A C10A H10A 120.3
C10A C11A C12A 120.5(7)
C10A C11A H11A 119.7
C12A C11A H11A 119.7
C11A C12A C7A 120.6(6)
C11A C12A H12A 119.7
C7A C12A H12A 119.7
C14A C13A C18A 118.6(6)
C14A C13A C6A 118.6(6)
C18A C13A C6A 122.8(6)
C13A C14A C15A 120.0(7)
C13A C14A H14A 120.0
C15A C14A H14A 120.0
C16A C15A C14A 120.9(7)
C16A C15A H15A 119.5
C14A C15A H15A 119.5
C17A C16A C15A 118.9(8)
C17A C16A H16A 120.5
C15A C16A H16A 120.5
C16A C17A C18A 120.9(7)
C16A C17A H17A 119.5
C18A C17A H17A 119.5
C17A C18A C13A 120.6(7)
C17A C18A H18A 119.7
C13A C18A H18A 119.7
C20A C19A N2A 105.3(7)
C20A C19A C20X 33.7(6)
N2A C19A C20X 100.2(7)
C20A C19A H19A 110.7
N2A C19A H19A 110.7
C20X C19A H19A 139.8
C20A C19A H19B 110.7
N2A C19A H19B 110.7
C20X C19A H19B 82.2
H19A C19A H19B 108.8
C20A C19A H19C 134.3
N2A C19A H19C 111.7
C20X C19A H19C 111.7
H19A C19A H19C 80.4
H19B C19A H19C 30.8
C20A C19A H19D 79.2
N2A C19A H19D 111.7
C20X C19A H19D 111.7
H19A C19A H19D 32.9
H19B C19A H19D 131.6
H19C C19A H19D 109.5
C19A C20A C21A 107.4(9)
C19A C20A H20A 110.2
C21A C20A H20A 110.2
C19A C20A H20B 110.2
C21A C20A H20B 110.2
H20A C20A H20B 108.5
C21A C20X C19A 102.9(10)
C21A C20X H20C 111.2
C19A C20X H20C 111.2
C21A C20X H20D 111.2
C19A C20X H20D 111.2
H20C C20X H20D 109.1
C20X C21A C22A 109.8(8)
C20X C21A C20A 35.0(6)
C22A C21A C20A 99.7(7)
C20X C21A H21C 130.8
C22A C21A H21C 111.8
C20A C21A H21C 111.8
C20X C21A H21D 77.1
C22A C21A H21D 111.8
C20A C21A H21D 111.8
H21C C21A H21D 109.6
C20X C21A H21A 109.7
C22A C21A H21A 109.7
C20A C21A H21A 141.9
H21C C21A H21A 79.5
H21D C21A H21A 34.6
C20X C21A H21B 109.7
C22A C21A H21B 109.7
C20A C21A H21B 82.9
H21C C21A H21B 30.4
H21D C21A H21B 132.2
H21A C21A H21B 108.2
N2A C22A C21A 103.3(5)
N2A C22A C23A 109.0(5)
C21A C22A C23A 112.4(5)
N2A C22A H22A 110.6
C21A C22A H22A 110.6
C23A C22A H22A 110.6
C24A C23A C30A 112.9(5)
C24A C23A C22A 112.3(5)
C30A C23A C22A 112.0(5)
C24A C23A H23A 106.3
C30A C23A H23A 106.3
C22A C23A H23A 106.3
C29A C24A C25A 117.1(6)
C29A C24A C23A 119.8(6)
C25A C24A C23A 123.1(6)
C26A C25A C24A 120.7(6)
C26A C25A H25A 119.6
C24A C25A H25A 119.6
C27A C26A C25A 120.6(8)
C27A C26A H26A 119.7
C25A C26A H26A 119.7
C28A C27A C26A 118.9(8)
C28A C27A H27A 120.5
C26A C27A H27A 120.5
C29A C28A C27A 120.4(8)
C29A C28A H28A 119.8
C27A C28A H28A 119.8
C28A C29A C24A 122.1(7)
C28A C29A H29A 119.0
C24A C29A H29A 119.0
C31A C30A C35A 117.5(6)
C31A C30A C23A 123.1(6)
C35A C30A C23A 119.4(6)
C30A C31A C32A 121.4(7)
C30A C31A H31A 119.3
C32A C31A H31A 119.3
C33A C32A C31A 120.1(7)
C33A C32A H32A 120.0
C31A C32A H32A 120.0
C34A C33A C32A 119.4(7)
C34A C33A H33A 120.3
C32A C33A H33A 120.3
C33A C34A C35A 120.9(7)
C33A C34A H34A 119.6
C35A C34A H34A 119.6
C34A C35A C30A 120.7(6)
C34A C35A H35A 119.6
C30A C35A H35A 119.6
C1B N1B C5B 121.2(5)
C1B N1B C2B 120.9(5)
C5B N1B C2B 110.5(5)
C1B N2B C19B 121.2(5)
C1B N2B C22B 121.3(5)
C19B N2B C22B 110.7(5)
O1B C1B N2B 123.1(6)
O1B C1B N1B 123.0(6)
N2B C1B N1B 113.9(5)
N1B C2B C3B 104.1(5)
N1B C2B H2BA 110.9
C3B C2B H2BA 110.9
N1B C2B H2BB 110.9
C3B C2B H2BB 110.9
H2BA C2B H2BB 108.9
C2B C3B C4B 109.9(6)
C2B C3B H3BA 109.7
C4B C3B H3BA 109.7
C2B C3B H3BB 109.7
C4B C3B H3BB 109.7
H3BA C3B H3BB 108.2
C3B C4B C5B 103.6(5)
C3B C4B H4BA 111.0
C5B C4B H4BA 111.0
C3B C4B H4BB 111.0
C5B C4B H4BB 111.0
H4BA C4B H4BB 109.0
N1B C5B C4B 103.9(5)
N1B C5B C6B 110.1(5)
C4B C5B C6B 112.3(5)
N1B C5B H5BA 110.2
C4B C5B H5BA 110.2
C6B C5B H5BA 110.2
C13B C6B C7B 113.5(5)
C13B C6B C5B 112.4(5)
C7B C6B C5B 113.1(5)
C13B C6B H6BA 105.7
C7B C6B H6BA 105.7
C5B C6B H6BA 105.7
C8B C7B C12B 119.4(6)
C8B C7B C6B 119.1(6)
C12B C7B C6B 121.6(6)
C7B C8B C9B 120.4(6)
C7B C8B H8BA 119.8
C9B C8B H8BA 119.8
C10B C9B C8B 120.0(7)
C10B C9B H9BA 120.0
C8B C9B H9BA 120.0
C9B C10B C11B 120.2(7)
C9B C10B H10B 119.9
C11B C10B H10B 119.9
C12B C11B C10B 119.9(6)
C12B C11B H11B 120.0
C10B C11B H11B 120.0
C11B C12B C7B 120.1(6)
C11B C12B H12B 119.9
C7B C12B H12B 119.9
C14B C13B C18B 117.4(6)
C14B C13B C6B 121.0(6)
C18B C13B C6B 121.5(6)
C15B C14B C13B 121.7(7)
C15B C14B H14B 119.1
C13B C14B H14B 119.1
C14B C15B C16B 119.8(7)
C14B C15B H15B 120.1
C16B C15B H15B 120.1
C15B C16B C17B 119.5(7)
C15B C16B H16B 120.3
C17B C16B H16B 120.3
C18B C17B C16B 119.8(7)
C18B C17B H17B 120.1
C16B C17B H17B 120.1
C17B C18B C13B 121.7(7)
C17B C18B H18B 119.2
C13B C18B H18B 119.2
N2B C19B C20B 105.7(5)
N2B C19B H19E 110.6
C20B C19B H19E 110.6
N2B C19B H19F 110.6
C20B C19B H19F 110.6
H19E C19B H19F 108.7
C19B C20B C21B 105.1(6)
C19B C20B H20E 110.7
C21B C20B H20E 110.7
C19B C20B H20F 110.7
C21B C20B H20F 110.7
H20E C20B H20F 108.8
C20B C21B C22B 104.1(5)
C20B C21B H21E 110.9
C22B C21B H21E 110.9
C20B C21B H21F 110.9
C22B C21B H21F 110.9
H21E C21B H21F 109.0
N2B C22B C21B 101.7(5)
N2B C22B C23B 109.6(5)
C21B C22B C23B 112.7(5)
N2B C22B H22B 110.8
C21B C22B H22B 110.8
C23B C22B H22B 110.8
C24B C23B C30B 112.1(5)
C24B C23B C22B 111.3(5)
C30B C23B C22B 112.9(5)
C24B C23B H23B 106.7
C30B C23B H23B 106.7
C22B C23B H23B 106.7
C29B C24B C25B 117.7(6)
C29B C24B C23B 122.2(6)
C25B C24B C23B 120.1(6)
C24B C25B C26B 120.3(6)
C24B C25B H25B 119.8
C26B C25B H25B 119.8
C27B C26B C25B 120.3(6)
C27B C26B H26B 119.8
C25B C26B H26B 119.8
C28B C27B C26B 119.3(7)
C28B C27B H27B 120.4
C26B C27B H27B 120.4
C27B C28B C29B 120.6(7)
C27B C28B H28B 119.7
C29B C28B H28B 119.7
C28B C29B C24B 121.7(6)
C28B C29B H29B 119.1
C24B C29B H29B 119.1
C35B C30B C31B 118.0(6)
C35B C30B C23B 118.7(6)
C31B C30B C23B 123.3(6)
C30B C31B C32B 121.0(7)
C30B C31B H31B 119.5
C32B C31B H31B 119.5
C33B C32B C31B 120.0(7)
C33B C32B H32B 120.0
C31B C32B H32B 120.0
C34B C33B C32B 120.0(7)
C34B C33B H33B 120.0
C32B C33B H33B 120.0
C33B C34B C35B 119.6(7)
C33B C34B H34B 120.2
C35B C34B H34B 120.2
C30B C35B C34B 121.4(7)
C30B C35B H35B 119.3
C34B C35B H35B 119.3
C1C N1C C5C 121.4(5)
C1C N1C C2C 121.7(5)
C5C N1C C2C 110.5(5)
C1C N2C C22C 121.2(5)
C1C N2C C19C 120.2(5)
C22C N2C C19C 111.0(5)
O1C C1C N2C 123.1(6)
O1C C1C N1C 123.7(6)
N2C C1C N1C 113.1(5)
N1C C2C C3C 104.8(5)
N1C C2C H2CA 110.8
C3C C2C H2CA 110.8
N1C C2C H2CB 110.8
C3C C2C H2CB 110.8
H2CA C2C H2CB 108.9
C4C C3C C2C 106.2(5)
C4C C3C H3CA 110.5
C2C C3C H3CA 110.5
C4C C3C H3CB 110.5
C2C C3C H3CB 110.5
H3CA C3C H3CB 108.7
C3C C4C C5C 103.8(5)
C3C C4C H4CA 111.0
C5C C4C H4CA 111.0
C3C C4C H4CB 111.0
C5C C4C H4CB 111.0
H4CA C4C H4CB 109.0
N1C C5C C4C 102.9(5)
N1C C5C C6C 109.0(5)
C4C C5C C6C 113.4(5)
N1C C5C H5CA 110.4
C4C C5C H5CA 110.4
C6C C5C H5CA 110.4
C7C C6C C13C 112.7(5)
C7C C6C C5C 110.9(5)
C13C C6C C5C 113.6(5)
C7C C6C H6CA 106.4
C13C C6C H6CA 106.4
C5C C6C H6CA 106.4
C8C C7C C12C 118.1(6)
C8C C7C C6C 121.3(6)
C12C C7C C6C 120.7(6)
C9C C8C C7C 121.7(6)
C9C C8C H8CA 119.2
C7C C8C H8CA 119.2
C10C C9C C8C 120.2(7)
C10C C9C H9CA 119.9
C8C C9C H9CA 119.9
C11C C10C C9C 119.1(6)
C11C C10C H10G 120.5
C9C C10C H10G 120.5
C10C C11C C12C 121.5(6)
C10C C11C H11G 119.2
C12C C11C H11G 119.2
C11C C12C C7C 119.5(6)
C11C C12C H12G 120.3
C7C C12C H12G 120.3
C14C C13C C18C 118.4(6)
C14C C13C C6C 118.9(6)
C18C C13C C6C 122.7(5)
C13C C14C C15C 120.7(6)
C13C C14C H14G 119.6
C15C C14C H14G 119.6
C16C C15C C14C 120.1(7)
C16C C15C H15G 120.0
C14C C15C H15G 120.0
C17C C16C C15C 119.6(7)
C17C C16C H16G 120.2
C15C C16C H16G 120.2
C16C C17C C18C 121.4(7)
C16C C17C H17G 119.3
C18C C17C H17G 119.3
C17C C18C C13C 119.7(6)
C17C C18C H18G 120.1
C13C C18C H18G 120.1
C20C C19C N2C 103.2(8)
C20C C19C C20Y 33.0(7)
N2C C19C C20Y 99.4(7)
C20C C19C H19G 111.1
N2C C19C H19G 111.1
C20Y C19C H19G 139.4
C20C C19C H19H 111.1
N2C C19C H19H 111.1
C20Y C19C H19H 82.7
H19G C19C H19H 109.1
C20C C19C H19I 135.3
N2C C19C H19I 111.9
C20Y C19C H19I 111.9
H19G C19C H19I 81.5
H19H C19C H19I 30.3
C20C C19C H19J 80.4
N2C C19C H19J 111.9
C20Y C19C H19J 111.9
H19G C19C H19J 31.9
H19H C19C H19J 131.0
H19I C19C H19J 109.6
C19C C20C C21C 112.5(10)
C19C C20C H20G 109.1
C21C C20C H20G 109.1
C19C C20C H20H 109.1
C21C C20C H20H 109.1
H20G C20C H20H 107.8
C21C C20Y C19C 101.0(8)
C21C C20Y H20I 111.6
C19C C20Y H20I 111.6
C21C C20Y H20J 111.6
C19C C20Y H20J 111.6
H20I C20Y H20J 109.4
C20Y C21C C20C 35.5(7)
C20Y C21C C22C 110.8(8)
C20C C21C C22C 97.7(7)
C20Y C21C H21G 76.8
C20C C21C H21G 112.2
C22C C21C H21G 112.2
C20Y C21C H21H 129.1
C20C C21C H21H 112.2
C22C C21C H21H 112.2
H21G C21C H21H 109.8
C20Y C21C H21I 109.5
C20C C21C H21I 143.3
C22C C21C H21I 109.5
H21G C21C H21I 34.7
H21H C21C H21I 80.2
C20Y C21C H21J 109.5
C20C C21C H21J 84.3
C22C C21C H21J 109.5
H21G C21C H21J 131.9
H21H C21C H21J 29.2
H21I C21C H21J 108.1
N2C C22C C21C 103.7(5)
N2C C22C C23C 108.9(5)
C21C C22C C23C 112.1(5)
N2C C22C H22G 110.6
C21C C22C H22G 110.6
C23C C22C H22G 110.6
C24C C23C C30C 112.5(5)
C24C C23C C22C 113.0(5)
C30C C23C C22C 111.5(5)
C24C C23C H23G 106.4
C30C C23C H23G 106.4
C22C C23C H23G 106.4
C25C C24C C29C 117.2(6)
C25C C24C C23C 123.3(6)
C29C C24C C23C 119.5(6)
C26C C25C C24C 121.4(6)
C26C C25C H25G 119.3
C24C C25C H25G 119.3
C27C C26C C25C 119.9(8)
C27C C26C H26G 120.1
C25C C26C H26G 120.1
C26C C27C C28C 120.2(8)
C26C C27C H27G 119.9
C28C C27C H27G 119.9
C29C C28C C27C 118.9(8)
C29C C28C H28G 120.6
C27C C28C H28G 120.6
C28C C29C C24C 122.4(7)
C28C C29C H29G 118.8
C24C C29C H29G 118.8
C31C C30C C35C 117.9(6)
C31C C30C C23C 123.1(6)
C35C C30C C23C 119.0(6)
C30C C31C C32C 121.1(6)
C30C C31C H31G 119.4
C32C C31C H31G 119.4
C33C C32C C31C 120.1(6)
C33C C32C H32G 120.0
C31C C32C H32G 120.0
C32C C33C C34C 120.1(6)
C32C C33C H33G 119.9
C34C C33C H33G 119.9
C33C C34C C35C 119.7(6)
C33C C34C H34G 120.2
C35C C34C H34G 120.2
C34C C35C C30C 121.1(6)
C34C C35C H35G 119.5
C30C C35C H35G 119.5
C1D N1D C5D 120.8(5)
C1D N1D C2D 120.6(5)
C5D N1D C2D 111.0(5)
C1D N2D C22D 121.7(5)
C1D N2D C19D 121.8(5)
C22D N2D C19D 109.0(5)
O1D C1D N1D 123.1(5)
O1D C1D N2D 123.2(6)
N1D C1D N2D 113.7(5)
N1D C2D C3D 104.1(5)
N1D C2D H2DA 110.9
C3D C2D H2DA 110.9
N1D C2D H2DB 110.9
C3D C2D H2DB 110.9
H2DA C2D H2DB 109.0
C4D C3D C2D 106.7(5)
C4D C3D H3DA 110.4
C2D C3D H3DA 110.4
C4D C3D H3DB 110.4
C2D C3D H3DB 110.4
H3DA C3D H3DB 108.6
C3D C4D C5D 103.9(5)
C3D C4D H4DA 111.0
C5D C4D H4DA 111.0
C3D C4D H4DB 111.0
C5D C4D H4DB 111.0
H4DA C4D H4DB 109.0
N1D C5D C4D 102.8(5)
N1D C5D C6D 109.2(5)
C4D C5D C6D 113.2(5)
N1D C5D H5DA 110.5
C4D C5D H5DA 110.5
C6D C5D H5DA 110.5
C13D C6D C7D 112.8(5)
C13D C6D C5D 112.4(5)
C7D C6D C5D 112.2(5)
C13D C6D H6DA 106.3
C7D C6D H6DA 106.3
C5D C6D H6DA 106.3
C8D C7D C12D 117.8(6)
C8D C7D C6D 120.7(5)
C12D C7D C6D 121.6(6)
C9D C8D C7D 122.7(7)
C9D C8D H8DA 118.7
C7D C8D H8DA 118.7
C10D C9D C8D 118.8(7)
C10D C9D H9DA 120.6
C8D C9D H9DA 120.6
C9D C10D C11D 119.4(7)
C9D C10D H10C 120.3
C11D C10D H10C 120.3
C12D C11D C10D 121.7(7)
C12D C11D H11C 119.2
C10D C11D H11C 119.2
C11D C12D C7D 119.7(6)
C11D C12D H12C 120.2
C7D C12D H12C 120.2
C18D C13D C14D 117.5(6)
C18D C13D C6D 123.2(6)
C14D C13D C6D 119.3(5)
C13D C14D C15D 120.8(6)
C13D C14D H14C 119.6
C15D C14D H14C 119.6
C16D C15D C14D 119.3(7)
C16D C15D H15C 120.4
C14D C15D H15C 120.4
C17D C16D C15D 120.3(7)
C17D C16D H16C 119.8
C15D C16D H16C 119.8
C16D C17D C18D 120.7(8)
C16D C17D H17C 119.6
C18D C17D H17C 119.6
C17D C18D C13D 121.3(7)
C17D C18D H18C 119.3
C13D C18D H18C 119.3
N2D C19D C20D 106.0(5)
N2D C19D H19K 110.5
C20D C19D H19K 110.5
N2D C19D H19L 110.5
C20D C19D H19L 110.5
H19K C19D H19L 108.7
C19D C20D C21D 105.5(5)
C19D C20D H20K 110.6
C21D C20D H20K 110.7
C19D C20D H20L 110.6
C21D C20D H20L 110.6
H20K C20D H20L 108.8
C22D C21D C20D 103.4(5)
C22D C21D H21K 111.1
C20D C21D H21K 111.1
C22D C21D H21L 111.1
C20D C21D H21L 111.1
H21K C21D H21L 109.0
N2D C22D C21D 103.4(5)
N2D C22D C23D 109.7(5)
C21D C22D C23D 112.7(5)
N2D C22D H22C 110.3
C21D C22D H22C 110.3
C23D C22D H22C 110.3
C30D C23D C24D 111.9(5)
C30D C23D C22D 113.4(5)
C24D C23D C22D 110.4(5)
C30D C23D H23C 106.9
C24D C23D H23C 106.9
C22D C23D H23C 106.9
C29D C24D C25D 117.4(6)
C29D C24D C23D 122.7(6)
C25D C24D C23D 119.9(6)
C26D C25D C24D 120.4(6)
C26D C25D H25C 119.8
C24D C25D H25C 119.8
C27D C26D C25D 120.8(7)
C27D C26D H26C 119.6
C25D C26D H26C 119.6
C26D C27D C28D 119.0(7)
C26D C27D H27C 120.5
C28D C27D H27C 120.5
C29D C28D C27D 121.1(7)
C29D C28D H28C 119.5
C27D C28D H28C 119.5
C28D C29D C24D 121.3(6)
C28D C29D H29C 119.3
C24D C29D H29C 119.3
C35D C30D C31D 118.9(6)
C35D C30D C23D 118.9(6)
C31D C30D C23D 122.2(5)
C32D C31D C30D 119.4(6)
C32D C31D H31C 120.3
C30D C31D H31C 120.3
C33D C32D C31D 121.0(7)
C33D C32D H32C 119.5
C31D C32D H32C 119.5
C34D C33D C32D 120.0(8)
C34D C33D H33C 120.0
C32D C33D H33C 120.0
C33D C34D C35D 120.2(7)
C33D C34D H34C 119.9
C35D C34D H34C 119.9
C30D C35D C34D 120.5(7)
C30D C35D H35C 119.8
C34D C35D H35C 119.8
C1E N1E C5E 120.7(5)
C1E N1E C2E 122.4(5)
C5E N1E C2E 109.1(4)
C1E N2E C22E 120.7(5)
C1E N2E C19E 120.1(5)
C22E N2E C19E 111.5(5)
O1E C1E N1E 122.7(6)
O1E C1E N2E 123.5(6)
N1E C1E N2E 113.8(5)
N1E C2E C3E 106.0(5)
N1E C2E H2EA 110.5
C3E C2E H2EA 110.5
N1E C2E H2EB 110.5
C3E C2E H2EB 110.5
H2EA C2E H2EB 108.7
C2E C3E C4E 104.7(5)
C2E C3E H3EA 110.8
C4E C3E H3EA 110.8
C2E C3E H3EB 110.8
C4E C3E H3EB 110.8
H3EA C3E H3EB 108.9
C5E C4E C3E 102.8(5)
C5E C4E H4EA 111.2
C3E C4E H4EA 111.2
C5E C4E H4EB 111.2
C3E C4E H4EB 111.2
H4EA C4E H4EB 109.1
N1E C5E C4E 103.6(4)
N1E C5E C6E 112.2(5)
C4E C5E C6E 112.3(5)
N1E C5E H5EA 109.5
C4E C5E H5EA 109.5
C6E C5E H5EA 109.5
C13E C6E C7E 111.0(5)
C13E C6E C5E 112.6(4)
C7E C6E C5E 112.5(5)
C13E C6E H6EA 106.8
C7E C6E H6EA 106.8
C5E C6E H6EA 106.8
C8E C7E C12E 120.3(5)
C8E C7E C6E 119.8(5)
C12E C7E C6E 119.9(5)
C7E C8E C9E 119.8(6)
C7E C8E H8EA 120.1
C9E C8E H8EA 120.1
C8E C9E C10E 121.0(7)
C8E C9E H9EA 119.5
C10E C9E H9EA 119.5
C11E C10E C9E 118.7(7)
C11E C10E H10D 120.7
C9E C10E H10D 120.7
C10E C11E C12E 121.6(6)
C10E C11E H11D 119.2
C12E C11E H11D 119.2
C11E C12E C7E 118.5(6)
C11E C12E H12D 120.7
C7E C12E H12D 120.7
C14E C13E C18E 117.2(6)
C14E C13E C6E 119.2(5)
C18E C13E C6E 123.6(5)
C13E C14E C15E 120.4(6)
C13E C14E H14D 119.8
C15E C14E H14D 119.8
C16E C15E C14E 120.4(7)
C16E C15E H15D 119.8
C14E C15E H15D 119.8
C17E C16E C15E 119.0(8)
C17E C16E H16D 120.5
C15E C16E H16D 120.5
C16E C17E C18E 120.8(8)
C16E C17E H17D 119.6
C18E C17E H17D 119.6
C17E C18E C13E 122.2(7)
C17E C18E H18D 118.9
C13E C18E H18D 118.9
N2E C19E C20E 104.3(5)
N2E C19E H19M 110.9
C20E C19E H19M 110.9
N2E C19E H19N 110.9
C20E C19E H19N 110.9
H19M C19E H19N 108.9
C21E C20E C19E 105.1(5)
C21E C20E H20M 110.7
C19E C20E H20M 110.7
C21E C20E H20N 110.7
C19E C20E H20N 110.7
H20M C20E H20N 108.8
C20E C21E C22E 104.1(5)
C20E C21E H21M 110.9
C22E C21E H21M 110.9
C20E C21E H21N 110.9
C22E C21E H21N 110.9
H21M C21E H21N 109.0
N2E C22E C21E 101.9(5)
N2E C22E C23E 109.6(5)
C21E C22E C23E 112.7(5)
N2E C22E H22D 110.8
C21E C22E H22D 110.8
C23E C22E H22D 110.8
C24E C23E C30E 112.8(5)
C24E C23E C22E 111.0(4)
C30E C23E C22E 113.3(5)
C24E C23E H23D 106.4
C30E C23E H23D 106.4
C22E C23E H23D 106.4
C29E C24E C25E 118.9(6)
C29E C24E C23E 120.7(5)
C25E C24E C23E 120.3(6)
C26E C25E C24E 119.7(6)
C26E C25E H25D 120.2
C24E C25E H25D 120.2
C27E C26E C25E 121.0(6)
C27E C26E H26D 119.5
C25E C26E H26D 119.5
C28E C27E C26E 118.8(7)
C28E C27E H27D 120.6
C26E C27E H27D 120.6
C27E C28E C29E 121.3(6)
C27E C28E H28D 119.3
C29E C28E H28D 119.3
C28E C29E C24E 120.2(6)
C28E C29E H29D 119.9
C24E C29E H29D 119.9
C35E C30E C31E 118.5(6)
C35E C30E C23E 118.2(5)
C31E C30E C23E 123.3(5)
C32E C31E C30E 121.0(6)
C32E C31E H31D 119.5
C30E C31E H31D 119.5
C31E C32E C33E 119.9(7)
C31E C32E H32D 120.0
C33E C32E H32D 120.0
C34E C33E C32E 118.5(7)
C34E C33E H33D 120.7
C32E C33E H33D 120.7
C33E C34E C35E 121.7(7)
C33E C34E H34D 119.2
C35E C34E H34D 119.2
C30E C35E C34E 120.3(6)
C30E C35E H35D 119.8
C34E C35E H35D 119.8
C1F N1F C5F 121.4(5)
C1F N1F C2F 121.8(5)
C5F N1F C2F 110.6(5)
C1F N2F C22F 121.1(5)
C1F N2F C19F 120.8(5)
C22F N2F C19F 109.5(5)
O1F C1F N2F 123.9(6)
O1F C1F N1F 122.5(6)
N2F C1F N1F 113.6(5)
N1F C2F C3F 105.1(5)
N1F C2F H2FA 110.7
C3F C2F H2FA 110.7
N1F C2F H2FB 110.7
C3F C2F H2FB 110.7
H2FA C2F H2FB 108.8
C4F C3F C2F 105.7(5)
C4F C3F H3FA 110.6
C2F C3F H3FA 110.6
C4F C3F H3FB 110.6
C2F C3F H3FB 110.6
H3FA C3F H3FB 108.7
C3F C4F C5F 104.2(5)
C3F C4F H4FA 110.9
C5F C4F H4FA 110.9
C3F C4F H4FB 110.9
C5F C4F H4FB 110.9
H4FA C4F H4FB 108.9
N1F C5F C4F 103.2(5)
N1F C5F C6F 109.5(5)
C4F C5F C6F 111.7(5)
N1F C5F H5FA 110.8
C4F C5F H5FA 110.8
C6F C5F H5FA 110.8
C7F C6F C13F 111.3(5)
C7F C6F C5F 112.4(4)
C13F C6F C5F 113.0(5)
C7F C6F H6FA 106.6
C13F C6F H6FA 106.6
C5F C6F H6FA 106.6
C8F C7F C12F 117.7(6)
C8F C7F C6F 121.6(5)
C12F C7F C6F 120.6(6)
C9F C8F C7F 120.2(6)
C9F C8F H8FA 119.9
C7F C8F H8FA 119.9
C10F C9F C8F 122.4(7)
C10F C9F H9FA 118.8
C8F C9F H9FA 118.8
C9F C10F C11F 118.3(7)
C9F C10F H10E 120.8
C11F C10F H10E 120.8
C10F C11F C12F 120.4(7)
C10F C11F H11E 119.8
C12F C11F H11E 119.8
C7F C12F C11F 120.9(6)
C7F C12F H12E 119.5
C11F C12F H12E 119.5
C14F C13F C18F 116.9(6)
C14F C13F C6F 119.2(6)
C18F C13F C6F 123.8(5)
C13F C14F C15F 122.0(6)
C13F C14F H14E 119.0
C15F C14F H14E 119.0
C16F C15F C14F 118.6(7)
C16F C15F H15E 120.7
C14F C15F H15E 120.7
C17F C16F C15F 121.3(7)
C17F C16F H16E 119.3
C15F C16F H16E 119.3
C16F C17F C18F 119.6(7)
C16F C17F H17E 120.2
C18F C17F H17E 120.2
C17F C18F C13F 121.5(6)
C17F C18F H18E 119.2
C13F C18F H18E 119.2
C20F C19F N2F 104.8(5)
C20F C19F H19O 110.8
N2F C19F H19O 110.8
C20F C19F H19P 110.8
N2F C19F H19P 110.8
H19O C19F H19P 108.9
C21F C20F C19F 110.6(6)
C21F C20F H20O 109.5
C19F C20F H20O 109.5
C21F C20F H20P 109.5
C19F C20F H20P 109.5
H20O C20F H20P 108.1
C20F C21F C22F 106.8(6)
C20F C21F H21O 110.4
C22F C21F H21O 110.4
C20F C21F H21P 110.4
C22F C21F H21P 110.4
H21O C21F H21P 108.6
N2F C22F C21F 103.4(5)
N2F C22F C23F 109.6(5)
C21F C22F C23F 112.5(5)
N2F C22F H22E 110.4
C21F C22F H22E 110.4
C23F C22F H22E 110.4
C30F C23F C24F 114.2(5)
C30F C23F C22F 111.5(5)
C24F C23F C22F 113.3(5)
C30F C23F H23E 105.6
C24F C23F H23E 105.6
C22F C23F H23E 105.6
C29F C24F C25F 118.7(6)
C29F C24F C23F 118.2(5)
C25F C24F C23F 123.1(5)
C24F C25F C26F 120.0(6)
C24F C25F H25E 120.0
C26F C25F H25E 120.0
C27F C26F C25F 120.0(7)
C27F C26F H26E 120.0
C25F C26F H26E 120.0
C28F C27F C26F 120.4(7)
C28F C27F H27E 119.8
C26F C27F H27E 119.8
C27F C28F C29F 120.1(7)
C27F C28F H28E 120.0
C29F C28F H28E 120.0
C28F C29F C24F 120.9(6)
C28F C29F H29E 119.5
C24F C29F H29E 119.5
C31F C30F C35F 116.9(6)
C31F C30F C23F 121.9(6)
C35F C30F C23F 121.1(5)
C30F C31F C32F 121.5(6)
C30F C31F H31E 119.2
C32F C31F H31E 119.2
C33F C32F C31F 119.7(6)
C33F C32F H32E 120.2
C31F C32F H32E 120.2
C34F C33F C32F 119.6(6)
C34F C33F H33E 120.2
C32F C33F H33E 120.2
C33F C34F C35F 120.4(7)
C33F C34F H34E 119.8
C35F C34F H34E 119.8
C30F C35F C34F 121.8(6)
C30F C35F H35E 119.1
C34F C35F H35E 119.1
C1G N1G C2G 121.7(5)
C1G N1G C5G 121.1(5)
C2G N1G C5G 109.8(5)
C1G N2G C19G 119.7(5)
C1G N2G C22G 122.5(5)
C19G N2G C22G 110.2(5)
O1G C1G N2G 122.5(6)
O1G C1G N1G 123.7(6)
N2G C1G N1G 113.8(5)
N1G C2G C3G 106.6(5)
N1G C2G H2GA 110.4
C3G C2G H2GA 110.4
N1G C2G H2GB 110.4
C3G C2G H2GB 110.4
H2GA C2G H2GB 108.6
C2G C3G C4G 104.7(5)
C2G C3G H3GA 110.8
C4G C3G H3GA 110.8
C2G C3G H3GB 110.8
C4G C3G H3GB 110.8
H3GA C3G H3GB 108.9
C3G C4G C5G 103.2(5)
C3G C4G H4GA 111.1
C5G C4G H4GA 111.1
C3G C4G H4GB 111.1
C5G C4G H4GB 111.1
H4GA C4G H4GB 109.1
N1G C5G C4G 102.7(5)
N1G C5G C6G 109.7(4)
C4G C5G C6G 111.9(5)
N1G C5G H5GA 110.8
C4G C5G H5GA 110.8
C6G C5G H5GA 110.8
C7G C6G C13G 112.0(5)
C7G C6G C5G 113.5(4)
C13G C6G C5G 112.7(5)
C7G C6G H6GA 106.0
C13G C6G H6GA 106.0
C5G C6G H6GA 106.0
C12G C7G C8G 117.7(6)
C12G C7G C6G 120.5(5)
C8G C7G C6G 121.8(5)
C9G C8G C7G 120.5(6)
C9G C8G H8GA 119.7
C7G C8G H8GA 119.7
C10G C9G C8G 121.0(6)
C10G C9G H9GA 119.5
C8G C9G H9GA 119.5
C9G C10G C11G 119.5(6)
C9G C10G H10F 120.2
C11G C10G H10F 120.2
C12G C11G C10G 119.9(6)
C12G C11G H11F 120.1
C10G C11G H11F 120.1
C11G C12G C7G 121.3(6)
C11G C12G H12F 119.3
C7G C12G H12F 119.3
C14G C13G C18G 118.1(6)
C14G C13G C6G 118.5(5)
C18G C13G C6G 123.4(5)
C13G C14G C15G 120.8(7)
C13G C14G H14F 119.6
C15G C14G H14F 119.6
C16G C15G C14G 121.7(8)
C16G C15G H15F 119.2
C14G C15G H15F 119.2
C15G C16G C17G 119.0(8)
C15G C16G H16F 120.5
C17G C16G H16F 120.5
C16G C17G C18G 120.1(7)
C16G C17G H17F 119.9
C18G C17G H17F 119.9
C13G C18G C17G 120.3(7)
C13G C18G H18F 119.9
C17G C18G H18F 119.9
N2G C19G C20G 103.9(5)
N2G C19G H19Q 111.0
C20G C19G H19Q 111.0
N2G C19G H19R 111.0
C20G C19G H19R 111.0
H19Q C19G H19R 109.0
C21G C20G C19G 110.1(5)
C21G C20G H20Q 109.6
C19G C20G H20Q 109.6
C21G C20G H20R 109.6
C19G C20G H20R 109.6
H20Q C20G H20R 108.2
C20G C21G C22G 106.4(5)
C20G C21G H21Q 110.4
C22G C21G H21Q 110.4
C20G C21G H21R 110.4
C22G C21G H21R 110.4
H21Q C21G H21R 108.6
N2G C22G C21G 102.5(5)
N2G C22G C23G 108.0(4)
C21G C22G C23G 114.7(5)
N2G C22G H22F 110.4
C21G C22G H22F 110.4
C23G C22G H22F 110.4
C30G C23G C24G 113.3(5)
C30G C23G C22G 112.3(5)
C24G C23G C22G 112.0(5)
C30G C23G H23F 106.2
C24G C23G H23F 106.2
C22G C23G H23F 106.2
C29G C24G C25G 118.0(6)
C29G C24G C23G 118.7(5)
C25G C24G C23G 123.3(5)
C26G C25G C24G 121.0(6)
C26G C25G H25F 119.5
C24G C25G H25F 119.5
C25G C26G C27G 119.8(6)
C25G C26G H26F 120.1
C27G C26G H26F 120.1
C28G C27G C26G 119.5(6)
C28G C27G H27F 120.2
C26G C27G H27F 120.2
C27G C28G C29G 121.4(6)
C27G C28G H28F 119.3
C29G C28G H28F 119.3
C24G C29G C28G 120.3(6)
C24G C29G H29F 119.9
C28G C29G H29F 119.9
C31G C30G C35G 118.8(6)
C31G C30G C23G 121.4(6)
C35G C30G C23G 119.9(5)
C30G C31G C32G 119.6(6)
C30G C31G H31F 120.2
C32G C31G H31F 120.2
C33G C32G C31G 121.2(6)
C33G C32G H32F 119.4
C31G C32G H32F 119.4
C34G C33G C32G 119.1(6)
C34G C33G H33F 120.5
C32G C33G H33F 120.5
C33G C34G C35G 120.6(6)
C33G C34G H34F 119.7
C35G C34G H34F 119.7
C34G C35G C30G 120.7(5)
C34G C35G H35F 119.6
C30G C35G H35F 119.6

loop_
_geom_bond_atom_site_label_1
_geom_bond_atom_site_label_2
_geom_bond_distance
O1A C1A 1.242(6)
N1A C1A 1.372(6)
N1A C5A 1.451(6)
N1A C2A 1.471(7)
N2A C1A 1.373(7)
N2A C19A 1.464(7)
N2A C22A 1.469(6)
C2A C3A 1.530(8)
C2A H2AA 0.9900
C2A H2AB 0.9900
C3A C4A 1.521(8)
C3A H3AA 0.9900
C3A H3AB 0.9900
C4A C5A 1.529(7)
C4A H4AA 0.9900
C4A H4AB 0.9900
C5A C6A 1.552(7)
C5A H5AA 1.0000
C6A C13A 1.516(7)
C6A C7A 1.527(7)
C6A H6AA 1.0000
C7A C12A 1.383(7)
C7A C8A 1.383(7)
C8A C9A 1.375(8)
C8A H8AA 0.9500
C9A C10A 1.389(8)
C9A H9AA 0.9500
C10A C11A 1.362(8)
C10A H10A 0.9500
C11A C12A 1.383(8)
C11A H11A 0.9500
C12A H12A 0.9500
C13A C14A 1.378(8)
C13A C18A 1.395(7)
C14A C15A 1.404(8)
C14A H14A 0.9500
C15A C16A 1.375(9)
C15A H15A 0.9500
C16A C17A 1.369(9)
C16A H16A 0.9500
C17A C18A 1.386(8)
C17A H17A 0.9500
C18A H18A 0.9500
C19A C20A 1.447(15)
C19A C20X 1.622(17)
C19A H19A 0.9900
C19A H19B 0.9900
C19A H19C 0.9900
C19A H19D 0.9900
C20A C21A 1.542(15)
C20A H20A 0.9900
C20A H20B 0.9900
C20X C21A 1.457(16)
C20X H20C 0.9900
C20X H20D 0.9900
C21A C22A 1.538(7)
C21A H21C 0.9900
C21A H21D 0.9900
C21A H21A 0.9900
C21A H21B 0.9900
C22A C23A 1.549(7)
C22A H22A 1.0000
C23A C24A 1.523(7)
C23A C30A 1.524(7)
C23A H23A 1.0000
C24A C29A 1.382(7)
C24A C25A 1.390(7)
C25A C26A 1.381(8)
C25A H25A 0.9500
C26A C27A 1.372(9)
C26A H26A 0.9500
C27A C28A 1.370(9)
C27A H27A 0.9500
C28A C29A 1.364(8)
C28A H28A 0.9500
C29A H29A 0.9500
C30A C31A 1.371(7)
C30A C35A 1.389(8)
C31A C32A 1.380(8)
C31A H31A 0.9500
C32A C33A 1.376(8)
C32A H32A 0.9500
C33A C34A 1.349(8)
C33A H33A 0.9500
C34A C35A 1.382(8)
C34A H34A 0.9500
C35A H35A 0.9500
O1B C1B 1.247(6)
N1B C1B 1.377(7)
N1B C5B 1.448(6)
N1B C2B 1.473(6)
N2B C1B 1.369(7)
N2B C19B 1.460(7)
N2B C22B 1.470(6)
C2B C3B 1.475(8)
C2B H2BA 0.9900
C2B H2BB 0.9900
C3B C4B 1.480(8)
C3B H3BA 0.9900
C3B H3BB 0.9900
C4B C5B 1.526(7)
C4B H4BA 0.9900
C4B H4BB 0.9900
C5B C6B 1.553(7)
C5B H5BA 1.0000
C6B C13B 1.511(7)
C6B C7B 1.524(7)
C6B H6BA 1.0000
C7B C8B 1.368(8)
C7B C12B 1.382(7)
C8B C9B 1.396(8)
C8B H8BA 0.9500
C9B C10B 1.348(8)
C9B H9BA 0.9500
C10B C11B 1.387(9)
C10B H10B 0.9500
C11B C12B 1.377(7)
C11B H11B 0.9500
C12B H12B 0.9500
C13B C14B 1.382(8)
C13B C18B 1.382(7)
C14B C15B 1.377(8)
C14B H14B 0.9500
C15B C16B 1.379(9)
C15B H15B 0.9500
C16B C17B 1.380(9)
C16B H16B 0.9500
C17B C18B 1.377(8)
C17B H17B 0.9500
C18B H18B 0.9500
C19B C20B 1.521(8)
C19B H19E 0.9900
C19B H19F 0.9900
C20B C21B 1.531(8)
C20B H20E 0.9900
C20B H20F 0.9900
C21B C22B 1.532(7)
C21B H21E 0.9900
C21B H21F 0.9900
C22B C23B 1.534(7)
C22B H22B 1.0000
C23B C24B 1.516(7)
C23B C30B 1.526(7)
C23B H23B 1.0000
C24B C29B 1.386(7)
C24B C25B 1.395(7)
C25B C26B 1.399(8)
C25B H25B 0.9500
C26B C27B 1.382(8)
C26B H26B 0.9500
C27B C28B 1.370(8)
C27B H27B 0.9500
C28B C29B 1.375(8)
C28B H28B 0.9500
C29B H29B 0.9500
C30B C35B 1.379(8)
C30B C31B 1.384(7)
C31B C32B 1.385(8)
C31B H31B 0.9500
C32B C33B 1.376(9)
C32B H32B 0.9500
C33B C34B 1.373(9)
C33B H33B 0.9500
C34B C35B 1.389(8)
C34B H34B 0.9500
C35B H35B 0.9500
O1C C1C 1.233(6)
N1C C1C 1.384(7)
N1C C5C 1.466(6)
N1C C2C 1.467(7)
N2C C1C 1.381(7)
N2C C22C 1.459(6)
N2C C19C 1.477(6)
C2C C3C 1.527(8)
C2C H2CA 0.9900
C2C H2CB 0.9900
C3C C4C 1.523(8)
C3C H3CA 0.9900
C3C H3CB 0.9900
C4C C5C 1.524(7)
C4C H4CA 0.9900
C4C H4CB 0.9900
C5C C6C 1.549(7)
C5C H5CA 1.0000
C6C C7C 1.519(7)
C6C C13C 1.523(7)
C6C H6CA 1.0000
C7C C8C 1.387(7)
C7C C12C 1.401(7)
C8C C9C 1.382(8)
C8C H8CA 0.9500
C9C C10C 1.381(8)
C9C H9CA 0.9500
C10C C11C 1.370(8)
C10C H10G 0.9500
C11C C12C 1.399(8)
C11C H11G 0.9500
C12C H12G 0.9500
C13C C14C 1.376(7)
C13C C18C 1.391(7)
C14C C15C 1.392(8)
C14C H14G 0.9500
C15C C16C 1.371(9)
C15C H15G 0.9500
C16C C17C 1.349(9)
C16C H16G 0.9500
C17C C18C 1.389(8)
C17C H17G 0.9500
C18C H18G 0.9500
C19C C20C 1.386(16)
C19C C20Y 1.678(16)
C19C H19G 0.9900
C19C H19H 0.9900
C19C H19I 0.9900
C19C H19J 0.9900
C20C C21C 1.532(16)
C20C H20G 0.9900
C20C H20H 0.9900
C20Y C21C 1.462(15)
C20Y H20I 0.9900
C20Y H20J 0.9900
C21C C22C 1.543(7)
C21C H21G 0.9900
C21C H21H 0.9900
C21C H21I 0.9900
C21C H21J 0.9900
C22C C23C 1.545(7)
C22C H22G 1.0000
C23C C24C 1.515(7)
C23C C30C 1.531(7)
C23C H23G 1.0000
C24C C25C 1.382(7)
C24C C29C 1.385(7)
C25C C26C 1.380(8)
C25C H25G 0.9500
C26C C27C 1.373(9)
C26C H26G 0.9500
C27C C28C 1.380(10)
C27C H27G 0.9500
C28C C29C 1.375(8)
C28C H28G 0.9500
C29C H29G 0.9500
C30C C31C 1.362(8)
C30C C35C 1.389(7)
C31C C32C 1.394(8)
C31C H31G 0.9500
C32C C33C 1.356(8)
C32C H32G 0.9500
C33C C34C 1.368(8)
C33C H33G 0.9500
C34C C35C 1.384(8)
C34C H34G 0.9500
C35C H35G 0.9500
O1D C1D 1.231(6)
N1D C1D 1.378(7)
N1D C5D 1.455(6)
N1D C2D 1.485(6)
N2D C1D 1.379(7)
N2D C22D 1.462(6)
N2D C19D 1.476(7)
C2D C3D 1.517(8)
C2D H2DA 0.9900
C2D H2DB 0.9900
C3D C4D 1.502(7)
C3D H3DA 0.9900
C3D H3DB 0.9900
C4D C5D 1.532(7)
C4D H4DA 0.9900
C4D H4DB 0.9900
C5D C6D 1.551(7)
C5D H5DA 1.0000
C6D C13D 1.507(7)
C6D C7D 1.522(7)
C6D H6DA 1.0000
C7D C8D 1.390(7)
C7D C12D 1.402(8)
C8D C9D 1.386(8)
C8D H8DA 0.9500
C9D C10D 1.385(9)
C9D H9DA 0.9500
C10D C11D 1.386(9)
C10D H10C 0.9500
C11D C12D 1.383(8)
C11D H11C 0.9500
C12D H12C 0.9500
C13D C18D 1.389(7)
C13D C14D 1.393(7)
C14D C15D 1.404(8)
C14D H14C 0.9500
C15D C16D 1.373(9)
C15D H15C 0.9500
C16D C17D 1.360(9)
C16D H16C 0.9500
C17D C18D 1.372(8)
C17D H17C 0.9500
C18D H18C 0.9500
C19D C20D 1.509(8)
C19D H19K 0.9900
C19D H19L 0.9900
C20D C21D 1.536(8)
C20D H20K 0.9900
C20D H20L 0.9900
C21D C22D 1.516(7)
C21D H21K 0.9900
C21D H21L 0.9900
C22D C23D 1.551(7)
C22D H22C 1.0000
C23D C30D 1.515(7)
C23D C24D 1.525(7)
C23D H23C 1.0000
C24D C29D 1.385(7)
C24D C25D 1.399(7)
C25D C26D 1.390(8)
C25D H25C 0.9500
C26D C27D 1.362(8)
C26D H26C 0.9500
C27D C28D 1.375(8)
C27D H27C 0.9500
C28D C29D 1.367(7)
C28D H28C 0.9500
C29D H29C 0.9500
C30D C35D 1.383(7)
C30D C31D 1.405(7)
C31D C32D 1.379(8)
C31D H31C 0.9500
C32D C33D 1.375(9)
C32D H32C 0.9500
C33D C34D 1.363(9)
C33D H33C 0.9500
C34D C35D 1.392(8)
C34D H34C 0.9500
C35D H35C 0.9500
O1E C1E 1.238(6)
N1E C1E 1.369(6)
N1E C5E 1.470(6)
N1E C2E 1.485(6)
N2E C1E 1.373(6)
N2E C22E 1.462(6)
N2E C19E 1.476(6)
C2E C3E 1.521(7)
C2E H2EA 0.9900
C2E H2EB 0.9900
C3E C4E 1.550(7)
C3E H3EA 0.9900
C3E H3EB 0.9900
C4E C5E 1.519(7)
C4E H4EA 0.9900
C4E H4EB 0.9900
C5E C6E 1.532(7)
C5E H5EA 1.0000
C6E C13E 1.518(7)
C6E C7E 1.523(7)
C6E H6EA 1.0000
C7E C8E 1.372(7)
C7E C12E 1.399(7)
C8E C9E 1.383(8)
C8E H8EA 0.9500
C9E C10E 1.389(8)
C9E H9EA 0.9500
C10E C11E 1.366(8)
C10E H10D 0.9500
C11E C12E 1.398(7)
C11E H11D 0.9500
C12E H12D 0.9500
C13E C14E 1.383(7)
C13E C18E 1.386(7)
C14E C15E 1.399(8)
C14E H14D 0.9500
C15E C16E 1.384(9)
C15E H15D 0.9500
C16E C17E 1.352(10)
C16E H16D 0.9500
C17E C18E 1.369(8)
C17E H17D 0.9500
C18E H18D 0.9500
C19E C20E 1.539(7)
C19E H19M 0.9900
C19E H19N 0.9900
C20E C21E 1.525(7)
C20E H20M 0.9900
C20E H20N 0.9900
C21E C22E 1.532(7)
C21E H21M 0.9900
C21E H21N 0.9900
C22E C23E 1.551(7)
C22E H22D 1.0000
C23E C24E 1.517(7)
C23E C30E 1.528(7)
C23E H23D 1.0000
C24E C29E 1.392(7)
C24E C25E 1.394(7)
C25E C26E 1.384(8)
C25E H25D 0.9500
C26E C27E 1.383(8)
C26E H26D 0.9500
C27E C28E 1.372(8)
C27E H27D 0.9500
C28E C29E 1.374(7)
C28E H28D 0.9500
C29E H29D 0.9500
C30E C35E 1.366(7)
C30E C31E 1.402(7)
C31E C32E 1.395(8)
C31E H31D 0.9500
C32E C33E 1.395(9)
C32E H32D 0.9500
C33E C34E 1.369(9)
C33E H33D 0.9500
C34E C35E 1.402(8)
C34E H34D 0.9500
C35E H35D 0.9500
O1F C1F 1.249(6)
N1F C1F 1.382(7)
N1F C5F 1.451(6)
N1F C2F 1.474(6)
N2F C1F 1.354(7)
N2F C22F 1.467(7)
N2F C19F 1.472(6)
C2F C3F 1.537(8)
C2F H2FA 0.9900
C2F H2FB 0.9900
C3F C4F 1.512(8)
C3F H3FA 0.9900
C3F H3FB 0.9900
C4F C5F 1.539(7)
C4F H4FA 0.9900
C4F H4FB 0.9900
C5F C6F 1.550(7)
C5F H5FA 1.0000
C6F C7F 1.516(7)
C6F C13F 1.518(7)
C6F H6FA 1.0000
C7F C8F 1.389(7)
C7F C12F 1.393(7)
C8F C9F 1.380(7)
C8F H8FA 0.9500
C9F C10F 1.365(8)
C9F H9FA 0.9500
C10F C11F 1.377(8)
C10F H10E 0.9500
C11F C12F 1.400(8)
C11F H11E 0.9500
C12F H12E 0.9500
C13F C14F 1.385(7)
C13F C18F 1.393(7)
C14F C15F 1.402(8)
C14F H14E 0.9500
C15F C16F 1.369(9)
C15F H15E 0.9500
C16F C17F 1.361(8)
C16F H16E 0.9500
C17F C18F 1.390(8)
C17F H17E 0.9500
C18F H18E 0.9500
C19F C20F 1.462(9)
C19F H19O 0.9900
C19F H19P 0.9900
C20F C21F 1.440(8)
C20F H20O 0.9900
C20F H20P 0.9900
C21F C22F 1.535(7)
C21F H21O 0.9900
C21F H21P 0.9900
C22F C23F 1.540(7)
C22F H22E 1.0000
C23F C30F 1.513(7)
C23F C24F 1.520(7)
C23F H23E 1.0000
C24F C29F 1.385(7)
C24F C25F 1.385(7)
C25F C26F 1.391(8)
C25F H25E 0.9500
C26F C27F 1.377(9)
C26F H26E 0.9500
C27F C28F 1.357(8)
C27F H27E 0.9500
C28F C29F 1.379(8)
C28F H28E 0.9500
C29F H29E 0.9500
C30F C31F 1.379(8)
C30F C35F 1.382(7)
C31F C32F 1.386(7)
C31F H31E 0.9500
C32F C33F 1.386(8)
C32F H32E 0.9500
C33F C34F 1.346(9)
C33F H33E 0.9500
C34F C35F 1.384(8)
C34F H34E 0.9500
C35F H35E 0.9500
O1G C1G 1.249(6)
N1G C1G 1.374(7)
N1G C2G 1.460(6)
N1G C5G 1.466(6)
N2G C1G 1.364(7)
N2G C19G 1.476(6)
N2G C22G 1.476(6)
C2G C3G 1.515(7)
C2G H2GA 0.9900
C2G H2GB 0.9900
C3G C4G 1.533(8)
C3G H3GA 0.9900
C3G H3GB 0.9900
C4G C5G 1.537(7)
C4G H4GA 0.9900
C4G H4GB 0.9900
C5G C6G 1.544(7)
C5G H5GA 1.0000
C6G C7G 1.514(7)
C6G C13G 1.532(7)
C6G H6GA 1.0000
C7G C12G 1.389(7)
C7G C8G 1.400(7)
C8G C9G 1.374(7)
C8G H8GA 0.9500
C9G C10G 1.362(8)
C9G H9GA 0.9500
C10G C11G 1.388(8)
C10G H10F 0.9500
C11G C12G 1.372(8)
C11G H11F 0.9500
C12G H12F 0.9500
C13G C14G 1.369(7)
C13G C18G 1.389(7)
C14G C15G 1.388(8)
C14G H14F 0.9500
C15G C16G 1.342(9)
C15G H15F 0.9500
C16G C17G 1.377(9)
C16G H16F 0.9500
C17G C18G 1.401(8)
C17G H17F 0.9500
C18G H18F 0.9500
C19G C20G 1.494(8)
C19G H19Q 0.9900
C19G H19R 0.9900
C20G C21G 1.441(7)
C20G H20Q 0.9900
C20G H20R 0.9900
C21G C22G 1.529(7)
C21G H21Q 0.9900
C21G H21R 0.9900
C22G C23G 1.545(7)
C22G H22F 1.0000
C23G C30G 1.523(7)
C23G C24G 1.526(7)
C23G H23F 1.0000
C24G C29G 1.382(7)
C24G C25G 1.406(7)
C25G C26G 1.382(7)
C25G H25F 0.9500
C26G C27G 1.388(8)
C26G H26F 0.9500
C27G C28G 1.358(8)
C27G H27F 0.9500
C28G C29G 1.392(7)
C28G H28F 0.9500
C29G H29F 0.9500
C30G C31G 1.379(7)
C30G C35G 1.385(7)
C31G C32G 1.399(7)
C31G H31F 0.9500
C32G C33G 1.369(7)
C32G H32F 0.9500
C33G C34G 1.368(8)
C33G H33F 0.9500
C34G C35G 1.384(7)
C34G H34F 0.9500
C35G H35F 0.9500
